data_4305037
loop_
_publ_author_name
'Tianming Zuo'
'Marilyn M. Olmstead'
'Christine M. Beavers'
'Alan L. Balch'
'Guangbin Wang'
'Gordon T. Yee'
'Chunying Shu'
'Liaosa Xu'
'Bevan Elliott'
'Luis Echegoyen'
'James C. Duchamp'
'Harry C. Dorn'

_publ_section_title
;
Preparation and Structural Characterization of the Ih and the D5h Isomers of
the Endohedral Fullerenes Tm3N@C80: Icosahedral C80 Cage Encapsulation of a
Trimetallic Nitride Magnetic Cluster with Three Uncoupled Tm3+ Ions
;
_journal_name_full 'Inorganic Chemistry'
_journal_page_first 5234
_journal_page_last 5244
_journal_paper_doi 10.1021/ic800227x
_journal_volume 47
_journal_year 2008
_chemical_formula_moiety 'C80 N Tm3, C36 H44 N4 Ni, 2(C6 H6)'
_chemical_formula_sum 'C128 H56 N5 Ni Tm3'
_chemical_formula_weight 2229.28
_chemical_name_common 'Tm3N@C80(Ih isomer).Ni(OEP).2benzene'
_chemical_name_systematic
; 
 ? 
;
_space_group_IT_number 15
_symmetry_cell_setting monoclinic
_symmetry_space_group_name_Hall '-C 2yc'
_symmetry_space_group_name_H-M 'C 1 2/c 1'
_atom_sites_solution_hydrogens geom
_atom_sites_solution_primary direct
_atom_sites_solution_secondary difmap
_audit_creation_method SHELXL-97
_cell_angle_alpha 90.00
_cell_angle_beta 118.993(4)
_cell_angle_gamma 90.00
_cell_formula_units_Z 8
_cell_length_a 44.8763(16)
_cell_length_b 15.0510(5)
_cell_length_c 25.3167(9)
_cell_measurement_reflns_used 5586
_cell_measurement_temperature 90(2)
_cell_measurement_theta_max 26.6
_cell_measurement_theta_min 2.5
_cell_volume 14956.8(11)
_computing_cell_refinement Apex2
_computing_data_collection 'Apex2 (Bruker, 2005)'
_computing_data_reduction 'SAINT (Bruker, 2005)'
_computing_molecular_graphics 'SHELXTL 5.1, XP (Sheldrick, 1994)'
_computing_publication_material SHELXL-97
_computing_structure_refinement 'SHELXL-97 (Sheldrick, 1997)'
_computing_structure_solution 'SHELXS-97 (Sheldrick, 1990)'
_diffrn_ambient_temperature 90(2)
_diffrn_detector_area_resol_mean 8.3
_diffrn_measured_fraction_theta_full 1.000
_diffrn_measured_fraction_theta_max 1.000
_diffrn_measurement_device_type 'Bruker Apex2'
_diffrn_measurement_method \w
_diffrn_radiation_monochromator graphite
_diffrn_radiation_source 'fine-focus sealed tube'
_diffrn_radiation_type MoK\a
_diffrn_radiation_wavelength 0.71073
_diffrn_reflns_av_R_equivalents 0.0785
_diffrn_reflns_av_sigmaI/netI 0.0609
_diffrn_reflns_limit_h_max 58
_diffrn_reflns_limit_h_min -58
_diffrn_reflns_limit_k_max 19
_diffrn_reflns_limit_k_min -19
_diffrn_reflns_limit_l_max 32
_diffrn_reflns_limit_l_min -32
_diffrn_reflns_number 97085
_diffrn_reflns_theta_full 27.48
_diffrn_reflns_theta_max 27.48
_diffrn_reflns_theta_min 1.84
_diffrn_standards_number 0
_exptl_absorpt_coefficient_mu 3.844
_exptl_absorpt_correction_T_max 0.8934
_exptl_absorpt_correction_T_min 0.7746
_exptl_absorpt_correction_type multi-scan
_exptl_absorpt_process_details 'SADABS 2.10 (Sheldrick, 2003)'
_exptl_crystal_colour black
_exptl_crystal_density_diffrn 1.980
_exptl_crystal_density_method 'not measured'
_exptl_crystal_description parallelepiped
_exptl_crystal_F_000 8752
_exptl_crystal_size_max 0.07
_exptl_crystal_size_mid 0.06
_exptl_crystal_size_min 0.03
_refine_diff_density_max 2.268
_refine_diff_density_min -2.473
_refine_diff_density_rms 0.186
_refine_ls_extinction_method none
_refine_ls_goodness_of_fit_ref 1.118
_refine_ls_hydrogen_treatment constr
_refine_ls_matrix_type full
_refine_ls_number_parameters 1269
_refine_ls_number_reflns 17151
_refine_ls_number_restraints 480
_refine_ls_restrained_S_all 1.123
_refine_ls_R_factor_all 0.0954
_refine_ls_R_factor_gt 0.0665
_refine_ls_shift/su_max 0.001
_refine_ls_shift/su_mean 0.000
_refine_ls_structure_factor_coef Fsqd
_refine_ls_weighting_details 'calc w=1/[\s^2^(Fo^2^)+(0.0000P)^2^+514.5000P] where P=(Fo^2^+2Fc^2^)/3'
_refine_ls_weighting_scheme calc
_refine_ls_wR_factor_gt 0.1433
_refine_ls_wR_factor_ref 0.1561
_reflns_number_gt 12600
_reflns_number_total 17151
_reflns_threshold_expression I>2\s(I)
_cod_data_source_file ic800227x-file002_1.cif
_cod_data_source_block mn1789
_cod_original_sg_symbol_H-M 'C 2/c'
_cod_database_code 4305037

loop_
_symmetry_equiv_pos_as_xyz
'x, y, z'
'-x, y, -z+1/2'
'x+1/2, y+1/2, z'
'-x+1/2, y+1/2, -z+1/2'
'-x, -y, -z'
'x, -y, z-1/2'
'-x+1/2, -y+1/2, -z'
'x+1/2, -y+1/2, z-1/2'

loop_
_atom_site_label
_atom_site_type_symbol
_atom_site_fract_x
_atom_site_fract_y
_atom_site_fract_z
_atom_site_U_iso_or_equiv
_atom_site_adp_type
_atom_site_occupancy
_atom_site_symmetry_multiplicity
_atom_site_calc_flag
_atom_site_refinement_flags
_atom_site_disorder_assembly
_atom_site_disorder_group
Tm1 Tm 0.17864(3) 0.77827(6) 0.69884(4) 0.02235(19) Uani 0.67 1 d P A 1
Tm2 Tm 0.14245(3) 0.84562(6) 0.54700(4) 0.01898(16) Uani 0.67 1 d P A 1
Tm3 Tm 0.14334(2) 0.62004(5) 0.57825(4) 0.02500(17) Uani 0.67 1 d P A 1
Tm4 Tm 0.18028(6) 0.73981(13) 0.70025(10) 0.0309(5) Uani 0.33 1 d P A 2
Tm5 Tm 0.14230(8) 0.87332(17) 0.56437(15) 0.0649(8) Uani 0.33 1 d P A 2
Tm6 Tm 0.14323(6) 0.64323(16) 0.55494(9) 0.0481(5) Uani 0.33 1 d P A 2
N1 N 0.15542(16) 0.7484(4) 0.6094(2) 0.0162(12) Uani 1 1 d . . .
C1 C 0.2423(2) 0.5994(7) 0.6820(5) 0.041(2) Uani 1 1 d U . .
C2 C 0.2410(2) 0.6270(7) 0.6273(5) 0.039(2) Uani 1 1 d U A .
C3 C 0.2168(2) 0.5781(7) 0.5796(4) 0.036(2) Uani 1 1 d U A .
C4 C 0.2010(2) 0.5168(6) 0.5995(4) 0.033(2) Uani 1 1 d U . .
C5 C 0.2169(3) 0.5280(7) 0.6656(5) 0.042(2) Uani 1 1 d U A .
C6 C 0.1994(3) 0.5208(6) 0.6972(4) 0.041(2) Uani 1 1 d U . .
C7 C 0.2069(3) 0.5739(6) 0.7462(4) 0.035(2) Uani 1 1 d U A .
C8 C 0.2333(2) 0.6447(7) 0.7650(4) 0.042(2) Uani 1 1 d U . .
C9 C 0.2496(2) 0.6596(7) 0.7302(5) 0.041(2) Uani 1 1 d U A .
C10 C 0.2584(2) 0.7476(6) 0.7234(4) 0.0311(19) Uani 1 1 d U . .
C11 C 0.2573(2) 0.7722(8) 0.6684(5) 0.043(3) Uani 1 1 d U A .
C12 C 0.2479(2) 0.7196(8) 0.6194(5) 0.043(2) Uani 1 1 d U . .
C13 C 0.2295(2) 0.7537(6) 0.5596(4) 0.0254(17) Uani 1 1 d U A .
C14 C 0.2041(3) 0.7027(7) 0.5104(5) 0.040(2) Uani 1 1 d U . .
C15 C 0.1960(3) 0.6172(7) 0.5184(5) 0.042(2) Uani 1 1 d U A .
C16 C 0.1621(2) 0.5852(6) 0.4848(4) 0.0234(17) Uani 1 1 d U . .
C17 C 0.1469(3) 0.5175(7) 0.5060(4) 0.037(2) Uani 1 1 d U A .
C18 C 0.1654(3) 0.4821(6) 0.5653(4) 0.035(2) Uani 1 1 d U A .
C19 C 0.1498(3) 0.4669(6) 0.6007(5) 0.041(2) Uani 1 1 d U . .
C20 C 0.1641(3) 0.4876(6) 0.6628(5) 0.041(2) Uani 1 1 d U A .
C21 C 0.1403(3) 0.5206(7) 0.6778(5) 0.045(3) Uani 1 1 d U . .
C22 C 0.1490(2) 0.5836(6) 0.7290(4) 0.030(2) Uani 1 1 d U A .
C23 C 0.1830(3) 0.6065(8) 0.7640(4) 0.046(3) Uani 1 1 d U . .
C24 C 0.1927(3) 0.6876(8) 0.7926(5) 0.051(3) Uani 1 1 d U A .
C25 C 0.2263(3) 0.7151(7) 0.7934(4) 0.040(2) Uani 1 1 d U A .
C26 C 0.2321(3) 0.8050(7) 0.7867(4) 0.045(3) Uani 1 1 d U . .
C27 C 0.2487(2) 0.8202(8) 0.7478(5) 0.045(3) Uani 1 1 d U A .
C28 C 0.2413(2) 0.8923(7) 0.7072(5) 0.045(3) Uani 1 1 d U . .
C29 C 0.2464(2) 0.8692(7) 0.6585(6) 0.047(3) Uani 1 1 d U A .
C30 C 0.2272(3) 0.9023(7) 0.6006(5) 0.039(2) Uani 1 1 d U . .
C31 C 0.2190(3) 0.8453(7) 0.5498(5) 0.043(2) Uani 1 1 d U A .
C32 C 0.1877(3) 0.8548(8) 0.4965(5) 0.042(2) Uani 1 1 d U . .
C33 C 0.1784(2) 0.7602(6) 0.4717(4) 0.0286(19) Uani 1 1 d U A .
C34 C 0.1440(2) 0.7416(7) 0.4410(4) 0.0308(19) Uani 1 1 d U . .
C35 C 0.1355(2) 0.6453(7) 0.4474(4) 0.035(2) Uani 1 1 d U A .
C36 C 0.1053(3) 0.6196(7) 0.4462(5) 0.044(2) Uani 1 1 d U . .
C37 C 0.1101(2) 0.5434(7) 0.4796(4) 0.037(2) Uani 1 1 d U A .
C38 C 0.0940(3) 0.5289(6) 0.5170(5) 0.038(2) Uani 1 1 d U . .
C39 C 0.1118(3) 0.4893(7) 0.5743(5) 0.042(2) Uani 1 1 d U A .
C40 C 0.1085(2) 0.5242(6) 0.6230(4) 0.0284(19) Uani 1 1 d U A .
C41 C 0.2020(2) 0.9720(6) 0.5924(4) 0.033(2) Uani 1 1 d U A .
C42 C 0.1702(3) 0.9812(7) 0.5346(5) 0.045(3) Uani 1 1 d U . .
C43 C 0.1621(2) 0.9208(6) 0.4847(4) 0.0245(17) Uani 1 1 d U A .
C44 C 0.1270(3) 0.8941(7) 0.4480(4) 0.040(2) Uani 1 1 d U . .
C45 C 0.1193(3) 0.8041(7) 0.4308(4) 0.039(2) Uani 1 1 d U A .
C46 C 0.0884(2) 0.7795(8) 0.4329(4) 0.040(2) Uani 1 1 d U . .
C47 C 0.0821(2) 0.6890(7) 0.4415(4) 0.038(2) Uani 1 1 d U A .
C48 C 0.0626(2) 0.6728(6) 0.4727(4) 0.032(2) Uani 1 1 d U . .
C49 C 0.0693(2) 0.5988(7) 0.5117(5) 0.040(2) Uani 1 1 d U A .
C50 C 0.0645(2) 0.6255(6) 0.5600(5) 0.039(2) Uani 1 1 d U . .
C51 C 0.0847(3) 0.5911(6) 0.6194(5) 0.037(2) Uani 1 1 d U A .
C52 C 0.0915(3) 0.6480(7) 0.6677(5) 0.043(2) Uani 1 1 d U . .
C53 C 0.1224(3) 0.6401(7) 0.7193(5) 0.040(2) Uani 1 1 d U A .
C54 C 0.1329(3) 0.7340(8) 0.7478(4) 0.044(3) Uani 1 1 d U . .
C55 C 0.1680(2) 0.7556(6) 0.7849(4) 0.033(2) Uani 1 1 d U A .
C56 C 0.1771(3) 0.8483(8) 0.7804(5) 0.048(3) Uani 1 1 d U . .
C57 C 0.2080(3) 0.8749(7) 0.7819(5) 0.045(3) Uani 1 1 d U A .
C58 C 0.2008(3) 0.9415(6) 0.7375(4) 0.037(2) Uani 1 1 d U . .
C59 C 0.2150(3) 0.9564(6) 0.6985(5) 0.041(2) Uani 1 1 d U A .
C60 C 0.1975(3) 0.9931(6) 0.6412(5) 0.043(2) Uani 1 1 d U . .
C61 C 0.1602(3) 1.0203(6) 0.6142(5) 0.039(2) Uani 1 1 d U A .
C62 C 0.1461(3) 1.0133(6) 0.5516(5) 0.043(2) Uani 1 1 d U A .
C63 C 0.1091(3) 0.9827(6) 0.5158(4) 0.039(2) Uani 1 1 d U . .
C64 C 0.1016(3) 0.9303(7) 0.4647(4) 0.040(2) Uani 1 1 d U A .
C65 C 0.0781(2) 0.8516(7) 0.4535(4) 0.036(2) Uani 1 1 d U A .
C66 C 0.0612(2) 0.8359(6) 0.4870(4) 0.032(2) Uani 1 1 d U . .
C67 C 0.05267(18) 0.7493(6) 0.4947(4) 0.0248(17) Uani 1 1 d U A .
C68 C 0.0533(2) 0.7185(7) 0.5499(5) 0.039(2) Uani 1 1 d U A .
C69 C 0.0626(2) 0.7717(8) 0.5990(5) 0.042(2) Uani 1 1 d U . .
C70 C 0.0808(2) 0.7430(7) 0.6581(4) 0.033(2) Uani 1 1 d U A .
C71 C 0.1063(3) 0.7898(7) 0.7073(5) 0.041(2) Uani 1 1 d U A .
C72 C 0.1150(3) 0.8761(7) 0.7011(5) 0.038(2) Uani 1 1 d U . .
C73 C 0.1492(3) 0.9074(7) 0.7339(4) 0.034(2) Uani 1 1 d U A .
C74 C 0.1638(3) 0.9652(6) 0.7083(5) 0.040(2) Uani 1 1 d U A .
C75 C 0.1452(3) 1.0001(6) 0.6510(5) 0.042(2) Uani 1 1 d U . .
C76 C 0.1093(2) 0.9782(5) 0.6177(4) 0.0276(19) Uani 1 1 d U A .
C77 C 0.0933(2) 0.9662(6) 0.5506(5) 0.039(2) Uani 1 1 d U A .
C78 C 0.0682(2) 0.8965(6) 0.5366(5) 0.042(3) Uani 1 1 d U A .
C79 C 0.0691(2) 0.8681(7) 0.5909(5) 0.037(2) Uani 1 1 d U A .
C80 C 0.0936(3) 0.9164(6) 0.6390(5) 0.035(2) Uani 1 1 d U A .
Ni1 Ni 0.04105(2) 0.74974(6) 0.30946(4) 0.00795(16) Uani 1 1 d . . .
N2 N 0.00468(14) 0.7495(4) 0.3310(2) 0.0087(10) Uani 1 1 d . . .
N3 N 0.04150(14) 0.8806(4) 0.3111(2) 0.0095(11) Uani 1 1 d . . .
N4 N 0.07926(14) 0.7502(4) 0.2928(2) 0.0108(11) Uani 1 1 d . . .
N5 N 0.04181(14) 0.6189(4) 0.3115(2) 0.0087(11) Uani 1 1 d . . .
C81 C -0.01074(17) 0.6775(4) 0.3413(3) 0.0098(13) Uani 1 1 d . . .
C82 C -0.03498(18) 0.7043(5) 0.3603(3) 0.0138(14) Uani 1 1 d . . .
C83 C -0.03479(17) 0.7939(5) 0.3608(3) 0.0128(13) Uani 1 1 d . . .
C84 C -0.01059(16) 0.8215(5) 0.3422(3) 0.0110(13) Uani 1 1 d . . .
C85 C -0.00273(17) 0.9092(5) 0.3384(3) 0.0111(13) Uani 1 1 d . . .
H85 H -0.0150 0.9538 0.3464 0.013 Uiso 1 1 calc R . .
C86 C 0.02167(17) 0.9363(4) 0.3236(3) 0.0110(13) Uani 1 1 d . . .
C87 C 0.03046(19) 1.0286(4) 0.3225(3) 0.0128(14) Uani 1 1 d . . .
C88 C 0.05588(19) 1.0292(5) 0.3082(3) 0.0152(14) Uani 1 1 d . . .
C89 C 0.06260(18) 0.9377(4) 0.3015(3) 0.0122(13) Uani 1 1 d . . .
C90 C 0.08764(17) 0.9096(5) 0.2887(3) 0.0123(13) Uani 1 1 d . . .
H90 H 0.1002 0.9539 0.2811 0.015 Uiso 1 1 calc R . .
C91 C 0.09590(17) 0.8221(5) 0.2861(3) 0.0129(14) Uani 1 1 d . . .
C92 C 0.12500(19) 0.7955(5) 0.2794(3) 0.0166(15) Uani 1 1 d . . .
C93 C 0.12565(18) 0.7056(5) 0.2808(3) 0.0156(14) Uani 1 1 d . . .
C94 C 0.09666(18) 0.6782(5) 0.2877(3) 0.0141(14) Uani 1 1 d . . .
C95 C 0.08861(18) 0.5911(5) 0.2908(3) 0.0124(13) Uani 1 1 d . . .
H95 H 0.1016 0.5469 0.2842 0.015 Uiso 1 1 calc R . .
C96 C 0.06336(18) 0.5623(4) 0.3028(3) 0.0116(13) Uani 1 1 d . . .
C97 C 0.05687(19) 0.4706(5) 0.3096(3) 0.0148(14) Uani 1 1 d . . .
C98 C 0.03081(18) 0.4710(4) 0.3228(3) 0.0126(13) Uani 1 1 d . . .
C99 C 0.02200(17) 0.5630(4) 0.3235(3) 0.0103(13) Uani 1 1 d . . .
C100 C -0.00316(17) 0.5896(4) 0.3370(3) 0.0094(13) Uani 1 1 d . . .
H10 H -0.0159 0.5449 0.3437 0.011 Uiso 1 1 calc R . .
C101 C -0.05365(18) 0.6412(5) 0.3797(3) 0.0153(14) Uani 1 1 d . . .
H10B H -0.0607 0.5883 0.3531 0.018 Uiso 1 1 calc R . .
H10C H -0.0745 0.6703 0.3753 0.018 Uiso 1 1 calc R . .
C102 C -0.03138(19) 0.6119(6) 0.4455(3) 0.0208(16) Uani 1 1 d . . .
H10D H -0.0448 0.5745 0.4578 0.031 Uiso 1 1 calc R . .
H10E H -0.0233 0.6644 0.4715 0.031 Uiso 1 1 calc R . .
H10F H -0.0118 0.5780 0.4491 0.031 Uiso 1 1 calc R . .
C103 C -0.05335(18) 0.8566(5) 0.3807(3) 0.0161(14) Uani 1 1 d . . .
H10G H -0.0740 0.8271 0.3768 0.019 Uiso 1 1 calc R . .
H10H H -0.0606 0.9095 0.3542 0.019 Uiso 1 1 calc R . .
C104 C -0.0307(2) 0.8858(6) 0.4464(3) 0.0224(17) Uani 1 1 d . . .
H10I H -0.0444 0.9192 0.4602 0.034 Uiso 1 1 calc R . .
H10J H -0.0123 0.9237 0.4490 0.034 Uiso 1 1 calc R . .
H10K H -0.0210 0.8333 0.4720 0.034 Uiso 1 1 calc R . .
C105 C 0.0140(2) 1.1051(5) 0.3369(4) 0.0213(17) Uani 1 1 d . . .
H10L H -0.0109 1.0955 0.3165 0.026 Uiso 1 1 calc R . .
H10M H 0.0183 1.1605 0.3206 0.026 Uiso 1 1 calc R . .
C106 C 0.0274(2) 1.1163(5) 0.4055(4) 0.0288(19) Uani 1 1 d . . .
H10N H 0.0149 1.1643 0.4122 0.043 Uiso 1 1 calc R . .
H10O H 0.0517 1.1309 0.4254 0.043 Uiso 1 1 calc R . .
H10P H 0.0241 1.0608 0.4221 0.043 Uiso 1 1 calc R . .
C107 C 0.0759(2) 1.1067(5) 0.3045(4) 0.0224(17) Uani 1 1 d . . .
H10Q H 0.0626 1.1617 0.2987 0.027 Uiso 1 1 calc R . .
H10R H 0.0790 1.0991 0.2687 0.027 Uiso 1 1 calc R . .
C108 C 0.1107(2) 1.1177(6) 0.3600(4) 0.033(2) Uani 1 1 d . . .
H10S H 0.1226 1.1681 0.3540 0.050 Uiso 1 1 calc R . .
H10T H 0.1241 1.0634 0.3663 0.050 Uiso 1 1 calc R . .
H10U H 0.1078 1.1286 0.3955 0.050 Uiso 1 1 calc R . .
C109 C 0.1499(2) 0.8591(5) 0.2768(4) 0.0217(17) Uani 1 1 d . . .
H10V H 0.1371 0.9068 0.2476 0.026 Uiso 1 1 calc R . .
H10W H 0.1636 0.8273 0.2618 0.026 Uiso 1 1 calc R . .
C110 C 0.1738(2) 0.9009(6) 0.3378(4) 0.0252(18) Uani 1 1 d . . .
H11A H 0.1891 0.9428 0.3331 0.038 Uiso 1 1 calc R . .
H11B H 0.1873 0.8543 0.3665 0.038 Uiso 1 1 calc R . .
H11C H 0.1604 0.9325 0.3530 0.038 Uiso 1 1 calc R . .
C111 C 0.1512(2) 0.6430(5) 0.2799(4) 0.0210(16) Uani 1 1 d . . .
H11D H 0.1645 0.6742 0.2637 0.025 Uiso 1 1 calc R . .
H11E H 0.1392 0.5929 0.2525 0.025 Uiso 1 1 calc R . .
C112 C 0.1757(2) 0.6065(6) 0.3425(4) 0.0267(18) Uani 1 1 d . . .
H11F H 0.1909 0.5628 0.3392 0.040 Uiso 1 1 calc R . .
H11G H 0.1627 0.5780 0.3596 0.040 Uiso 1 1 calc R . .
H11H H 0.1893 0.6553 0.3688 0.040 Uiso 1 1 calc R . .
C113 C 0.0769(2) 0.3942(5) 0.3059(4) 0.0210(17) Uani 1 1 d . . .
H11I H 0.0804 0.4025 0.2706 0.025 Uiso 1 1 calc R . .
H11J H 0.0636 0.3389 0.2995 0.025 Uiso 1 1 calc R . .
C114 C 0.1118(2) 0.3840(6) 0.3630(4) 0.031(2) Uani 1 1 d . . .
H11K H 0.1239 0.3332 0.3582 0.047 Uiso 1 1 calc R . .
H11L H 0.1084 0.3741 0.3981 0.047 Uiso 1 1 calc R . .
H11M H 0.1252 0.4381 0.3692 0.047 Uiso 1 1 calc R . .
C115 C 0.0139(2) 0.3941(5) 0.3355(3) 0.0197(16) Uani 1 1 d . . .
H11N H 0.0186 0.3390 0.3195 0.024 Uiso 1 1 calc R . .
H11O H -0.0111 0.4035 0.3140 0.024 Uiso 1 1 calc R . .
C116 C 0.0261(2) 0.3819(6) 0.4033(4) 0.0288(19) Uani 1 1 d . . .
H11P H 0.0137 0.3327 0.4089 0.043 Uiso 1 1 calc R . .
H11Q H 0.0219 0.4366 0.4196 0.043 Uiso 1 1 calc R . .
H11R H 0.0506 0.3688 0.4245 0.043 Uiso 1 1 calc R . .
C117 C 0.1172(2) 0.2476(6) 0.5055(4) 0.0241(16) Uani 1 1 d . . .
H117 H 0.0997 0.2486 0.4646 0.029 Uiso 1 1 calc R . .
C118 C 0.10885(19) 0.2480(5) 0.5516(3) 0.0221(16) Uani 1 1 d . . .
H118 H 0.0856 0.2509 0.5422 0.027 Uiso 1 1 calc R . .
C119 C 0.1343(2) 0.2441(6) 0.6114(4) 0.0293(18) Uani 1 1 d . . .
H119 H 0.1287 0.2426 0.6432 0.035 Uiso 1 1 calc R . .
C120 C 0.1680(2) 0.2424(7) 0.6239(4) 0.036(2) Uani 1 1 d . . .
H120 H 0.1855 0.2411 0.6648 0.043 Uiso 1 1 calc R . .
C121 C 0.1766(2) 0.2425(7) 0.5789(4) 0.040(2) Uani 1 1 d . . .
H121 H 0.1999 0.2404 0.5885 0.048 Uiso 1 1 calc R . .
C122 C 0.1510(2) 0.2457(6) 0.5190(4) 0.0317(19) Uani 1 1 d . . .
H122 H 0.1567 0.2467 0.4874 0.038 Uiso 1 1 calc R . .
C123 C 0.2157(3) 0.3926(7) 0.4406(5) 0.043(3) Uani 1 1 d . . .
H123 H 0.1954 0.4003 0.4032 0.052 Uiso 1 1 calc R . .
C124 C 0.2144(3) 0.3817(7) 0.4936(5) 0.047(3) Uani 1 1 d . . .
H124 H 0.1930 0.3787 0.4927 0.057 Uiso 1 1 calc R . .
C125 C 0.2441(4) 0.3752(9) 0.5477(5) 0.068(4) Uani 1 1 d . . .
H125 H 0.2431 0.3706 0.5842 0.082 Uiso 1 1 calc R . .
C126 C 0.2749(3) 0.3752(9) 0.5498(5) 0.057(3) Uani 1 1 d . . .
H126 H 0.2952 0.3711 0.5875 0.069 Uiso 1 1 calc R . .
C127 C 0.2768(3) 0.3813(7) 0.4962(5) 0.046(3) Uani 1 1 d . . .
H127 H 0.2980 0.3779 0.4967 0.055 Uiso 1 1 calc R . .
C128 C 0.2470(3) 0.3922(8) 0.4431(5) 0.052(3) Uani 1 1 d . . .
H128 H 0.2480 0.3997 0.4067 0.062 Uiso 1 1 calc R . .

loop_
_atom_site_aniso_label
_atom_site_aniso_U_11
_atom_site_aniso_U_22
_atom_site_aniso_U_33
_atom_site_aniso_U_23
_atom_site_aniso_U_13
_atom_site_aniso_U_12
Tm1 0.0207(3) 0.0353(5) 0.0058(3) -0.0037(4) 0.0022(2) -0.0019(4)
Tm2 0.0218(3) 0.0156(4) 0.0214(3) 0.0139(3) 0.0119(3) 0.0078(3)
Tm3 0.0213(3) 0.0109(3) 0.0455(5) -0.0118(3) 0.0184(4) -0.0051(2)
Tm4 0.0337(8) 0.0457(12) 0.0077(6) 0.0061(9) 0.0054(5) 0.0104(10)
Tm5 0.0549(12) 0.0357(14) 0.094(2) 0.0422(13) 0.0277(15) 0.0067(12)
Tm6 0.0495(10) 0.0537(14) 0.0382(11) -0.0331(9) 0.0190(9) -0.0029(10)
N1 0.024(3) 0.011(3) 0.007(3) 0.001(2) 0.003(2) 0.000(3)
C1 0.020(4) 0.033(5) 0.051(5) 0.007(4) 0.002(4) 0.010(4)
C2 0.027(4) 0.037(5) 0.061(6) 0.009(4) 0.027(4) 0.014(4)
C3 0.035(5) 0.043(5) 0.038(5) 0.013(4) 0.024(4) 0.024(4)
C4 0.024(4) 0.028(4) 0.039(5) -0.009(4) 0.009(4) 0.013(3)
C5 0.042(5) 0.033(5) 0.052(5) 0.018(4) 0.023(4) 0.020(4)
C6 0.050(5) 0.027(4) 0.025(4) 0.007(4) 0.003(4) 0.016(4)
C7 0.041(5) 0.031(5) 0.032(4) 0.022(4) 0.016(4) 0.014(4)
C8 0.031(5) 0.047(5) 0.028(4) 0.008(4) -0.001(4) 0.010(4)
C9 0.016(4) 0.053(6) 0.039(5) 0.024(4) 0.002(4) 0.013(4)
C10 0.012(3) 0.040(5) 0.027(4) -0.001(4) -0.003(3) 0.003(3)
C11 0.012(4) 0.071(6) 0.045(5) 0.001(5) 0.012(4) 0.001(4)
C12 0.023(4) 0.055(6) 0.049(5) 0.001(5) 0.017(4) 0.005(4)
C13 0.022(4) 0.033(4) 0.032(4) 0.003(3) 0.022(3) 0.003(3)
C14 0.041(5) 0.048(5) 0.048(5) 0.002(4) 0.035(4) 0.007(4)
C15 0.043(5) 0.052(6) 0.047(5) -0.014(4) 0.036(4) 0.000(4)
C16 0.030(4) 0.026(4) 0.020(4) -0.006(3) 0.017(3) 0.001(3)
C17 0.042(5) 0.038(5) 0.032(4) -0.008(4) 0.019(4) 0.004(4)
C18 0.053(5) 0.020(4) 0.038(5) -0.002(3) 0.026(4) 0.005(4)
C19 0.057(6) 0.024(4) 0.048(5) 0.013(4) 0.031(5) 0.016(4)
C20 0.052(6) 0.022(4) 0.047(5) 0.005(4) 0.023(4) -0.008(4)
C21 0.056(6) 0.033(5) 0.049(5) 0.019(4) 0.029(5) 0.002(4)
C22 0.039(5) 0.036(5) 0.021(4) 0.013(3) 0.019(4) -0.003(4)
C23 0.055(6) 0.054(6) 0.028(4) 0.017(4) 0.020(4) 0.007(5)
C24 0.065(6) 0.061(6) 0.028(5) 0.015(4) 0.024(4) 0.015(5)
C25 0.042(5) 0.042(5) 0.015(4) 0.006(4) -0.003(4) 0.004(4)
C26 0.036(5) 0.050(6) 0.024(4) -0.014(4) -0.006(4) 0.012(4)
C27 0.020(4) 0.049(6) 0.041(5) -0.014(4) -0.005(4) -0.009(4)
C28 0.022(4) 0.042(5) 0.061(6) -0.020(5) 0.012(4) -0.017(4)
C29 0.019(4) 0.047(5) 0.068(6) -0.002(5) 0.015(4) -0.014(4)
C30 0.041(5) 0.040(5) 0.058(6) -0.020(4) 0.040(4) -0.030(4)
C31 0.041(5) 0.046(5) 0.054(6) 0.006(4) 0.032(4) -0.006(4)
C32 0.042(5) 0.057(6) 0.041(5) 0.016(4) 0.030(4) -0.002(4)
C33 0.032(4) 0.042(5) 0.025(4) 0.003(3) 0.024(3) 0.003(4)
C34 0.031(4) 0.050(5) 0.014(3) 0.000(3) 0.013(3) 0.006(4)
C35 0.038(5) 0.053(5) 0.014(4) -0.011(4) 0.012(3) 0.009(4)
C36 0.042(5) 0.047(5) 0.032(5) -0.013(4) 0.010(4) -0.001(4)
C37 0.036(5) 0.040(5) 0.034(5) -0.026(4) 0.017(4) -0.012(4)
C38 0.037(5) 0.021(4) 0.042(5) -0.003(4) 0.008(4) -0.014(4)
C39 0.039(5) 0.035(5) 0.051(5) -0.005(4) 0.020(4) -0.013(4)
C40 0.031(4) 0.019(4) 0.036(4) 0.001(3) 0.017(4) -0.010(3)
C41 0.029(4) 0.034(5) 0.037(4) 0.009(4) 0.015(4) -0.016(4)
C42 0.059(6) 0.039(5) 0.050(5) -0.004(4) 0.035(5) -0.009(4)
C43 0.033(4) 0.026(4) 0.021(4) 0.007(3) 0.019(3) 0.000(3)
C44 0.050(5) 0.047(5) 0.020(4) 0.010(4) 0.015(4) -0.008(4)
C45 0.047(5) 0.055(6) 0.020(4) 0.008(4) 0.019(4) 0.005(4)
C46 0.026(4) 0.065(6) 0.012(4) 0.008(4) -0.004(3) -0.009(4)
C47 0.025(4) 0.054(5) 0.018(4) -0.022(4) -0.003(3) 0.012(4)
C48 0.014(4) 0.029(4) 0.034(4) -0.007(4) -0.004(3) -0.006(3)
C49 0.023(4) 0.038(5) 0.054(6) -0.004(4) 0.015(4) -0.006(4)
C50 0.019(4) 0.031(5) 0.061(6) 0.009(4) 0.015(4) -0.008(3)
C51 0.046(5) 0.034(5) 0.058(5) -0.006(4) 0.047(5) -0.018(4)
C52 0.049(5) 0.046(5) 0.050(5) 0.007(4) 0.037(5) -0.008(4)
C53 0.048(5) 0.041(5) 0.048(5) 0.017(4) 0.037(4) 0.002(4)
C54 0.049(5) 0.070(6) 0.028(4) -0.001(4) 0.030(4) 0.003(5)
C55 0.044(5) 0.039(5) 0.016(3) 0.001(3) 0.015(3) 0.006(4)
C56 0.057(6) 0.053(6) 0.029(5) -0.018(4) 0.018(4) -0.006(5)
C57 0.052(6) 0.043(5) 0.032(5) -0.012(4) 0.015(4) -0.004(4)
C58 0.044(5) 0.030(4) 0.033(4) -0.016(4) 0.016(4) -0.005(4)
C59 0.041(5) 0.029(5) 0.038(5) -0.016(4) 0.007(4) -0.019(4)
C60 0.047(5) 0.024(4) 0.053(5) -0.010(4) 0.021(4) -0.017(4)
C61 0.055(6) 0.017(4) 0.048(5) -0.010(4) 0.028(4) -0.013(4)
C62 0.061(6) 0.019(4) 0.046(5) 0.006(4) 0.025(5) 0.002(4)
C63 0.045(5) 0.023(4) 0.036(5) 0.008(4) 0.009(4) 0.004(4)
C64 0.038(5) 0.049(5) 0.030(4) 0.023(4) 0.013(4) 0.020(4)
C65 0.026(4) 0.041(5) 0.028(4) 0.014(4) 0.003(3) 0.008(4)
C66 0.007(3) 0.030(4) 0.039(5) 0.009(4) -0.005(3) 0.005(3)
C67 0.008(3) 0.030(4) 0.025(4) 0.002(3) 0.000(3) 0.002(3)
C68 0.019(4) 0.052(5) 0.050(5) 0.001(4) 0.019(4) -0.003(4)
C69 0.023(4) 0.062(6) 0.049(5) -0.011(5) 0.024(4) -0.003(4)
C70 0.030(4) 0.047(5) 0.038(4) -0.003(4) 0.029(4) -0.002(4)
C71 0.049(5) 0.051(5) 0.044(5) -0.003(4) 0.038(4) 0.003(4)
C72 0.053(5) 0.036(5) 0.047(5) -0.012(4) 0.041(4) 0.009(4)
C73 0.043(5) 0.039(5) 0.029(4) -0.013(4) 0.024(4) 0.003(4)
C74 0.038(5) 0.030(5) 0.040(5) -0.021(4) 0.009(4) 0.004(4)
C75 0.054(6) 0.024(4) 0.043(5) -0.009(4) 0.020(4) 0.009(4)
C76 0.027(4) 0.016(4) 0.039(4) -0.007(3) 0.016(4) 0.007(3)
C77 0.033(5) 0.028(4) 0.052(5) 0.004(4) 0.017(4) 0.011(4)
C78 0.022(4) 0.028(5) 0.056(6) -0.009(4) 0.003(4) 0.013(3)
C79 0.027(4) 0.037(5) 0.052(5) 0.000(4) 0.021(4) 0.010(4)
C80 0.042(5) 0.032(4) 0.046(5) -0.007(4) 0.034(4) 0.011(4)
Ni1 0.0091(4) 0.0080(4) 0.0083(4) 0.0001(3) 0.0055(3) -0.0002(3)
N2 0.015(3) 0.007(3) 0.004(2) 0.000(2) 0.004(2) -0.002(2)
N3 0.013(3) 0.009(3) 0.007(2) -0.001(2) 0.005(2) 0.000(2)
N4 0.012(3) 0.010(3) 0.011(3) 0.002(2) 0.007(2) 0.001(2)
N5 0.013(3) 0.010(3) 0.003(2) 0.000(2) 0.003(2) 0.001(2)
C81 0.011(3) 0.013(3) 0.006(3) 0.002(2) 0.005(3) 0.002(3)
C82 0.013(3) 0.018(4) 0.008(3) 0.002(3) 0.004(3) 0.000(3)
C83 0.011(3) 0.016(3) 0.010(3) -0.003(3) 0.003(3) -0.002(3)
C84 0.008(3) 0.014(3) 0.012(3) -0.003(3) 0.006(3) 0.000(3)
C85 0.012(3) 0.012(3) 0.006(3) 0.001(2) 0.002(3) 0.000(3)
C86 0.014(3) 0.011(3) 0.007(3) 0.000(2) 0.005(3) 0.001(3)
C87 0.025(4) 0.007(3) 0.010(3) -0.002(2) 0.011(3) 0.001(3)
C88 0.027(4) 0.012(3) 0.010(3) 0.001(3) 0.011(3) 0.001(3)
C89 0.020(4) 0.007(3) 0.009(3) 0.003(2) 0.007(3) 0.001(3)
C90 0.014(3) 0.012(3) 0.010(3) -0.001(3) 0.005(3) -0.007(3)
C91 0.013(3) 0.018(4) 0.008(3) 0.000(3) 0.005(3) -0.002(3)
C92 0.022(4) 0.018(4) 0.014(3) -0.001(3) 0.012(3) 0.000(3)
C93 0.012(3) 0.023(4) 0.017(3) 0.000(3) 0.012(3) -0.001(3)
C94 0.013(3) 0.018(4) 0.011(3) 0.000(3) 0.006(3) 0.003(3)
C95 0.016(3) 0.012(3) 0.009(3) 0.001(3) 0.006(3) 0.006(3)
C96 0.016(3) 0.009(3) 0.005(3) -0.005(2) 0.001(3) 0.001(3)
C97 0.023(4) 0.009(3) 0.013(3) -0.001(3) 0.009(3) 0.000(3)
C98 0.022(4) 0.006(3) 0.010(3) 0.000(2) 0.008(3) -0.001(3)
C99 0.015(3) 0.007(3) 0.011(3) -0.001(2) 0.007(3) -0.001(3)
C100 0.012(3) 0.010(3) 0.002(3) 0.000(2) 0.001(2) 0.000(2)
C101 0.014(3) 0.019(4) 0.015(3) -0.002(3) 0.009(3) -0.001(3)
C102 0.021(4) 0.030(4) 0.010(3) 0.007(3) 0.008(3) -0.007(3)
C103 0.016(3) 0.016(4) 0.018(4) 0.005(3) 0.010(3) 0.002(3)
C104 0.024(4) 0.030(4) 0.015(4) -0.003(3) 0.011(3) 0.011(3)
C105 0.037(5) 0.008(3) 0.026(4) -0.003(3) 0.021(4) 0.004(3)
C106 0.053(6) 0.015(4) 0.026(4) -0.008(3) 0.026(4) 0.001(4)
C107 0.042(5) 0.009(4) 0.034(4) -0.002(3) 0.032(4) -0.002(3)
C108 0.039(5) 0.032(5) 0.037(5) -0.009(4) 0.025(4) -0.022(4)
C109 0.021(4) 0.026(4) 0.030(4) 0.003(3) 0.022(4) -0.002(3)
C110 0.016(4) 0.029(4) 0.032(4) -0.002(4) 0.013(3) -0.006(3)
C111 0.026(4) 0.022(4) 0.026(4) 0.000(3) 0.021(4) 0.003(3)
C112 0.025(4) 0.025(4) 0.036(5) 0.009(4) 0.020(4) 0.012(3)
C113 0.039(5) 0.009(3) 0.028(4) 0.004(3) 0.026(4) 0.005(3)
C114 0.038(5) 0.030(5) 0.034(5) 0.011(4) 0.023(4) 0.021(4)
C115 0.033(4) 0.012(4) 0.021(4) 0.001(3) 0.019(4) 0.004(3)
C116 0.045(5) 0.021(4) 0.029(4) 0.014(4) 0.025(4) 0.009(4)
C117 0.023(4) 0.027(4) 0.019(4) 0.001(3) 0.008(3) -0.002(3)
C118 0.018(4) 0.023(4) 0.024(4) -0.001(3) 0.009(3) 0.001(3)
C119 0.023(4) 0.038(5) 0.024(4) -0.001(4) 0.010(3) -0.004(4)
C120 0.018(4) 0.048(6) 0.025(4) -0.003(4) -0.003(3) -0.002(4)
C121 0.022(4) 0.058(7) 0.039(5) -0.006(5) 0.015(4) 0.002(4)
C122 0.032(5) 0.034(5) 0.035(5) -0.001(4) 0.020(4) 0.001(4)
C123 0.064(7) 0.035(6) 0.035(5) -0.009(4) 0.028(5) -0.018(5)
C124 0.080(8) 0.026(5) 0.068(8) 0.001(5) 0.060(7) 0.007(5)
C125 0.099(11) 0.090(10) 0.040(6) 0.032(7) 0.053(7) 0.054(9)
C126 0.069(8) 0.070(8) 0.042(6) 0.022(6) 0.034(6) 0.026(7)
C127 0.066(7) 0.031(5) 0.060(7) 0.004(5) 0.046(6) -0.003(5)
C128 0.071(8) 0.061(8) 0.038(6) -0.010(5) 0.037(6) -0.027(6)

loop_
_atom_type_symbol
_atom_type_description
_atom_type_scat_dispersion_real
_atom_type_scat_dispersion_imag
_atom_type_scat_source
C C 0.0033 0.0016 'International Tables Vol C Tables 4.2.6.8 and 6.1.1.4'
H H 0.0000 0.0000 'International Tables Vol C Tables 4.2.6.8 and 6.1.1.4'
N N 0.0061 0.0033 'International Tables Vol C Tables 4.2.6.8 and 6.1.1.4'
Ni Ni 0.3393 1.1124 'International Tables Vol C Tables 4.2.6.8 and 6.1.1.4'
Tm Tm -0.3139 5.2483 'International Tables Vol C Tables 4.2.6.8 and 6.1.1.4'

loop_
_geom_angle_atom_site_label_1
_geom_angle_atom_site_label_2
_geom_angle_atom_site_label_3
_geom_angle
_geom_angle_site_symmetry_1
_geom_angle_site_symmetry_3
_geom_angle_publ_flag
N1 Tm1 C56 149.5(3) . . ?
N1 Tm1 C57 153.0(3) . . ?
C56 Tm1 C57 35.2(4) . . ?
N1 Tm1 C26 144.8(3) . . ?
C56 Tm1 C26 63.2(4) . . ?
C57 Tm1 C26 36.1(4) . . ?
N1 Tm1 C55 137.6(3) . . ?
C56 Tm1 C55 35.5(4) . . ?
C57 Tm1 C55 64.1(4) . . ?
C26 Tm1 C55 74.8(4) . . ?
N1 Tm1 C25 136.2(3) . . ?
C56 Tm1 C25 72.8(4) . . ?
C57 Tm1 C25 62.2(4) . . ?
C26 Tm1 C25 33.3(4) . . ?
C55 Tm1 C25 62.9(3) . . ?
N1 Tm1 C24 133.2(3) . . ?
C56 Tm1 C24 61.2(4) . . ?
C57 Tm1 C24 73.8(4) . . ?
C26 Tm1 C24 62.4(4) . . ?
C55 Tm1 C24 33.6(3) . . ?
C25 Tm1 C24 36.0(4) . . ?
N1 Tm1 C58 120.9(3) . . ?
C56 Tm1 C58 55.0(4) . . ?
C57 Tm1 C58 32.3(3) . . ?
C26 Tm1 C58 58.1(3) . . ?
C55 Tm1 C58 90.1(3) . . ?
C25 Tm1 C58 90.3(3) . . ?
C24 Tm1 C58 105.9(4) . . ?
N1 Tm1 C73 116.9(3) . . ?
C56 Tm1 C73 33.8(3) . . ?
C57 Tm1 C73 54.7(3) . . ?
C26 Tm1 C73 90.2(3) . . ?
C55 Tm1 C73 58.7(3) . . ?
C25 Tm1 C73 106.5(3) . . ?
C24 Tm1 C73 91.0(3) . . ?
C58 Tm1 C73 51.3(3) . . ?
N1 Tm1 C27 113.4(3) . . ?
C56 Tm1 C27 90.8(4) . . ?
C57 Tm1 C27 56.8(4) . . ?
C26 Tm1 C27 32.2(4) . . ?
C55 Tm1 C27 107.0(3) . . ?
C25 Tm1 C27 54.1(4) . . ?
C24 Tm1 C27 89.5(4) . . ?
C58 Tm1 C27 59.6(3) . . ?
C73 Tm1 C27 107.9(3) . . ?
N1 Tm1 C74 106.8(3) . . ?
C56 Tm1 C74 52.6(4) . . ?
C57 Tm1 C74 52.2(3) . . ?
C26 Tm1 C74 85.8(3) . . ?
C55 Tm1 C74 84.9(3) . . ?
C25 Tm1 C74 114.2(3) . . ?
C24 Tm1 C74 113.8(3) . . ?
C58 Tm1 C74 30.6(3) . . ?
C73 Tm1 C74 28.9(3) . . ?
C27 Tm1 C74 89.9(3) . . ?
N1 Tm1 C54 109.5(3) . . ?
C56 Tm1 C54 53.7(4) . . ?
C57 Tm1 C54 88.1(4) . . ?
C26 Tm1 C54 103.7(4) . . ?
C55 Tm1 C54 28.9(3) . . ?
C25 Tm1 C54 87.6(3) . . ?
C24 Tm1 C54 52.5(4) . . ?
C58 Tm1 C54 105.5(3) . . ?
C73 Tm1 C54 58.5(3) . . ?
C27 Tm1 C54 135.9(3) . . ?
C74 Tm1 C54 87.2(3) . . ?
N1 Tm2 C44 151.1(3) . . ?
N1 Tm2 C64 152.0(3) . . ?
C44 Tm2 C64 36.8(4) . . ?
N1 Tm2 C43 141.9(3) . . ?
C44 Tm2 C43 35.0(3) . . ?
C64 Tm2 C43 63.1(3) . . ?
N1 Tm2 C63 139.7(3) . . ?
C44 Tm2 C63 65.1(4) . . ?
C64 Tm2 C63 34.0(3) . . ?
C43 Tm2 C63 75.8(3) . . ?
N1 Tm2 C42 136.1(3) . . ?
C44 Tm2 C42 61.4(4) . . ?
C64 Tm2 C42 70.7(4) . . ?
C43 Tm2 C42 34.3(3) . . ?
C63 Tm2 C42 62.1(4) . . ?
N1 Tm2 C62 134.4(3) . . ?
C44 Tm2 C62 73.8(4) . . ?
C64 Tm2 C62 60.6(4) . . ?
C43 Tm2 C62 61.9(3) . . ?
C63 Tm2 C62 35.7(3) . . ?
C42 Tm2 C62 33.1(4) . . ?
N1 Tm2 C45 120.1(3) . . ?
C44 Tm2 C45 31.8(3) . . ?
C64 Tm2 C45 55.7(3) . . ?
C43 Tm2 C45 57.6(3) . . ?
C63 Tm2 C45 89.5(3) . . ?
C42 Tm2 C45 90.2(3) . . ?
C62 Tm2 C45 105.4(3) . . ?
N1 Tm2 C65 119.3(3) . . ?
C44 Tm2 C65 54.8(3) . . ?
C64 Tm2 C65 34.0(3) . . ?
C43 Tm2 C65 89.2(3) . . ?
C63 Tm2 C65 57.5(3) . . ?
C42 Tm2 C65 104.4(3) . . ?
C62 Tm2 C65 91.4(3) . . ?
C45 Tm2 C65 50.6(3) . . ?
N1 Tm2 C32 112.5(3) . . ?
C44 Tm2 C32 54.8(3) . . ?
C64 Tm2 C32 89.7(3) . . ?
C43 Tm2 C32 29.9(3) . . ?
C63 Tm2 C32 105.6(3) . . ?
C42 Tm2 C32 53.2(3) . . ?
C62 Tm2 C32 85.9(4) . . ?
C45 Tm2 C32 60.3(3) . . ?
C65 Tm2 C32 107.0(3) . . ?
N1 Tm2 C77 111.4(3) . . ?
C44 Tm2 C77 90.2(3) . . ?
C64 Tm2 C77 54.2(3) . . ?
C43 Tm2 C77 104.6(3) . . ?
C63 Tm2 C77 28.8(3) . . ?
C42 Tm2 C77 85.7(3) . . ?
C62 Tm2 C77 53.5(3) . . ?
C45 Tm2 C77 106.6(3) . . ?
C65 Tm2 C77 60.0(3) . . ?
C32 Tm2 C77 134.2(3) . . ?
N1 Tm2 C46 108.4(3) . . ?
C44 Tm2 C46 51.5(3) . . ?
C64 Tm2 C46 52.6(4) . . ?
C43 Tm2 C46 84.5(3) . . ?
C63 Tm2 C46 83.3(3) . . ?
C42 Tm2 C46 112.5(3) . . ?
C62 Tm2 C46 113.1(3) . . ?
C45 Tm2 C46 30.0(3) . . ?
C65 Tm2 C46 28.1(3) . . ?
C32 Tm2 C46 90.2(3) . . ?
C77 Tm2 C46 87.9(3) . . ?
N1 Tm3 C19 147.9(3) . . ?
N1 Tm3 C18 144.9(3) . . ?
C19 Tm3 C18 34.2(3) . . ?
N1 Tm3 C39 145.8(3) . . ?
C19 Tm3 C39 37.7(4) . . ?
C18 Tm3 C39 63.7(4) . . ?
N1 Tm3 C38 140.1(3) . . ?
C19 Tm3 C38 64.4(4) . . ?
C18 Tm3 C38 74.4(4) . . ?
C39 Tm3 C38 33.9(3) . . ?
N1 Tm3 C17 140.8(3) . . ?
C19 Tm3 C17 61.4(3) . . ?
C18 Tm3 C17 34.1(3) . . ?
C39 Tm3 C17 72.8(4) . . ?
C38 Tm3 C17 62.4(4) . . ?
N1 Tm3 C37 137.6(3) . . ?
C19 Tm3 C37 74.5(4) . . ?
C18 Tm3 C37 63.0(3) . . ?
C39 Tm3 C37 61.5(4) . . ?
C38 Tm3 C37 34.6(3) . . ?
C17 Tm3 C37 35.4(3) . . ?
N1 Tm3 C20 117.2(3) . . ?
C19 Tm3 C20 31.1(3) . . ?
C18 Tm3 C20 57.8(3) . . ?
C39 Tm3 C20 53.5(3) . . ?
C38 Tm3 C20 87.0(3) . . ?
C17 Tm3 C20 90.2(3) . . ?
C37 Tm3 C20 105.0(3) . . ?
N1 Tm3 C40 115.6(3) . . ?
C19 Tm3 C40 54.2(3) . . ?
C18 Tm3 C40 87.5(3) . . ?
C39 Tm3 C40 31.0(3) . . ?
C38 Tm3 C40 55.9(3) . . ?
C17 Tm3 C40 103.5(3) . . ?
C37 Tm3 C40 89.2(3) . . ?
C20 Tm3 C40 48.8(3) . . ?
N1 Tm3 C4 113.2(3) . . ?
C19 Tm3 C4 54.9(3) . . ?
C18 Tm3 C4 31.8(3) . . ?
C39 Tm3 C4 91.4(3) . . ?
C38 Tm3 C4 106.2(3) . . ?
C17 Tm3 C4 54.2(3) . . ?
C37 Tm3 C4 89.1(3) . . ?
C20 Tm3 C4 61.3(3) . . ?
C40 Tm3 C4 106.5(3) . . ?
N1 Tm3 C16 110.7(2) . . ?
C19 Tm3 C16 88.3(3) . . ?
C18 Tm3 C16 55.4(3) . . ?
C39 Tm3 C16 102.4(3) . . ?
C38 Tm3 C16 85.0(3) . . ?
C17 Tm3 C16 30.1(3) . . ?
C37 Tm3 C16 51.0(3) . . ?
C20 Tm3 C16 112.4(3) . . ?
C40 Tm3 C16 133.4(3) . . ?
C4 Tm3 C16 57.3(3) . . ?
N1 Tm3 C49 109.8(3) . . ?
C19 Tm3 C49 90.2(3) . . ?
C18 Tm3 C49 104.8(3) . . ?
C39 Tm3 C49 53.4(3) . . ?
C38 Tm3 C49 30.4(3) . . ?
C17 Tm3 C49 88.2(3) . . ?
C37 Tm3 C49 53.8(3) . . ?
C20 Tm3 C49 103.4(3) . . ?
C40 Tm3 C49 57.6(3) . . ?
C4 Tm3 C49 136.6(3) . . ?
C16 Tm3 C49 101.9(3) . . ?
N1 Tm4 C24 157.4(4) . . ?
N1 Tm4 C25 155.4(4) . . ?
C24 Tm4 C25 40.0(4) . . ?
N1 Tm4 C55 138.7(3) . . ?
C24 Tm4 C55 35.3(4) . . ?
C25 Tm4 C55 65.9(4) . . ?
N1 Tm4 C26 137.8(4) . . ?
C24 Tm4 C26 64.7(4) . . ?
C25 Tm4 C26 33.8(4) . . ?
C55 Tm4 C26 72.9(4) . . ?
N1 Tm4 C23 127.2(3) . . ?
C24 Tm4 C23 32.7(4) . . ?
C25 Tm4 C23 58.4(4) . . ?
C55 Tm4 C23 59.1(3) . . ?
C26 Tm4 C23 90.9(4) . . ?
N1 Tm4 C8 126.3(3) . . ?
C24 Tm4 C8 57.4(4) . . ?
C25 Tm4 C8 32.8(3) . . ?
C55 Tm4 C8 91.5(3) . . ?
C26 Tm4 C8 58.6(3) . . ?
C23 Tm4 C8 53.9(4) . . ?
N1 Tm4 C56 128.8(3) . . ?
C24 Tm4 C56 60.2(4) . . ?
C25 Tm4 C56 70.7(4) . . ?
C55 Tm4 C56 33.1(3) . . ?
C26 Tm4 C56 57.4(4) . . ?
C23 Tm4 C56 90.2(4) . . ?
C8 Tm4 C56 103.3(4) . . ?
N1 Tm4 C57 127.8(3) . . ?
C24 Tm4 C57 71.5(4) . . ?
C25 Tm4 C57 59.3(4) . . ?
C55 Tm4 C57 58.9(3) . . ?
C26 Tm4 C57 32.3(3) . . ?
C23 Tm4 C57 104.1(4) . . ?
C8 Tm4 C57 89.5(3) . . ?
C56 Tm4 C57 30.6(3) . . ?
N1 Tm4 C7 115.1(3) . . ?
C24 Tm4 C7 54.1(4) . . ?
C25 Tm4 C7 55.3(3) . . ?
C55 Tm4 C7 87.4(3) . . ?
C26 Tm4 C7 87.6(3) . . ?
C23 Tm4 C7 31.0(3) . . ?
C8 Tm4 C7 32.1(3) . . ?
C56 Tm4 C7 113.9(3) . . ?
C57 Tm4 C7 114.1(3) . . ?
N1 Tm4 C54 111.3(3) . . ?
C24 Tm4 C54 54.9(4) . . ?
C25 Tm4 C54 92.5(4) . . ?
C55 Tm4 C54 29.3(3) . . ?
C26 Tm4 C54 101.9(4) . . ?
C23 Tm4 C54 62.1(4) . . ?
C8 Tm4 C54 110.8(3) . . ?
C56 Tm4 C54 51.9(3) . . ?
C57 Tm4 C54 82.3(3) . . ?
C7 Tm4 C54 93.0(3) . . ?
N1 Tm4 C27 109.2(3) . . ?
C24 Tm4 C27 92.0(4) . . ?
C25 Tm4 C27 53.6(4) . . ?
C55 Tm4 C27 103.3(3) . . ?
C26 Tm4 C27 30.7(3) . . ?
C23 Tm4 C27 110.1(4) . . ?
C8 Tm4 C27 60.8(3) . . ?
C56 Tm4 C27 82.3(3) . . ?
C57 Tm4 C27 52.1(3) . . ?
C7 Tm4 C27 92.7(3) . . ?
C54 Tm4 C27 131.7(3) . . ?
N1 Tm5 C62 157.5(4) . . ?
N1 Tm5 C63 156.0(4) . . ?
C62 Tm5 C63 41.5(4) . . ?
N1 Tm5 C42 136.0(4) . . ?
C62 Tm5 C42 36.3(4) . . ?
C63 Tm5 C42 67.9(4) . . ?
N1 Tm5 C64 137.5(3) . . ?
C62 Tm5 C64 64.9(4) . . ?
C63 Tm5 C64 35.0(4) . . ?
C42 Tm5 C64 71.2(4) . . ?
N1 Tm5 C61 125.3(3) . . ?
C62 Tm5 C61 34.2(4) . . ?
C63 Tm5 C61 64.8(4) . . ?
C42 Tm5 C61 57.5(4) . . ?
C64 Tm5 C61 96.2(4) . . ?
N1 Tm5 C77 124.7(3) . . ?
C62 Tm5 C77 63.7(4) . . ?
C63 Tm5 C77 34.1(4) . . ?
C42 Tm5 C77 97.9(4) . . ?
C64 Tm5 C77 59.4(4) . . ?
C61 Tm5 C77 67.4(4) . . ?
N1 Tm5 C43 122.3(3) . . ?
C62 Tm5 C43 62.9(4) . . ?
C63 Tm5 C43 75.9(4) . . ?
C42 Tm5 C43 32.8(3) . . ?
C64 Tm5 C43 58.7(3) . . ?
C61 Tm5 C43 90.1(3) . . ?
C77 Tm5 C43 109.9(3) . . ?
N1 Tm5 C44 123.0(3) . . ?
C62 Tm5 C44 73.7(4) . . ?
C63 Tm5 C44 63.3(4) . . ?
C42 Tm5 C44 58.0(4) . . ?
C64 Tm5 C44 33.4(3) . . ?
C61 Tm5 C44 107.5(3) . . ?
C77 Tm5 C44 92.4(4) . . ?
C43 Tm5 C44 31.2(3) . . ?
N1 Tm5 C41 110.2(3) . . ?
C62 Tm5 C41 52.4(4) . . ?
C63 Tm5 C41 92.9(4) . . ?
C42 Tm5 C41 31.3(3) . . ?
C64 Tm5 C41 102.5(3) . . ?
C61 Tm5 C41 51.0(3) . . ?
C77 Tm5 C41 113.9(3) . . ?
C43 Tm5 C41 55.1(3) . . ?
C44 Tm5 C41 85.6(3) . . ?
N1 Tm5 C75 106.3(3) . . ?
C62 Tm5 C75 58.9(4) . . ?
C63 Tm5 C75 72.0(4) . . ?
C42 Tm5 C75 87.3(4) . . ?
C64 Tm5 C75 106.9(3) . . ?
C61 Tm5 C75 29.8(3) . . ?
C77 Tm5 C75 56.0(3) . . ?
C43 Tm5 C75 119.5(3) . . ?
C44 Tm5 C75 130.7(3) . . ?
C41 Tm5 C75 76.8(3) . . ?
N1 Tm5 C65 107.8(3) . . ?
C62 Tm5 C65 94.5(4) . . ?
C63 Tm5 C65 56.6(3) . . ?
C42 Tm5 C65 101.4(4) . . ?
C64 Tm5 C65 31.5(3) . . ?
C61 Tm5 C65 121.1(3) . . ?
C77 Tm5 C65 62.1(3) . . ?
C43 Tm5 C65 80.6(3) . . ?
C44 Tm5 C65 49.5(3) . . ?
C41 Tm5 C65 132.4(3) . . ?
C75 Tm5 C65 118.1(3) . . ?
N1 Tm6 C17 162.5(3) . . ?
N1 Tm6 C37 159.5(3) . . ?
C17 Tm6 C37 37.9(3) . . ?
N1 Tm6 C36 134.2(3) . . ?
C17 Tm6 C36 58.2(4) . . ?
C37 Tm6 C36 33.3(4) . . ?
N1 Tm6 C16 134.7(3) . . ?
C17 Tm6 C16 35.5(3) . . ?
C37 Tm6 C16 59.0(3) . . ?
C36 Tm6 C16 55.7(3) . . ?
N1 Tm6 C35 125.0(3) . . ?
C17 Tm6 C35 56.7(3) . . ?
C37 Tm6 C35 55.4(4) . . ?
C36 Tm6 C35 32.1(3) . . ?
C16 Tm6 C35 32.9(3) . . ?
N1 Tm6 C18 135.4(3) . . ?
C17 Tm6 C18 33.1(3) . . ?
C37 Tm6 C18 62.4(4) . . ?
C36 Tm6 C18 90.1(3) . . ?
C16 Tm6 C18 59.5(3) . . ?
C35 Tm6 C18 88.1(3) . . ?
N1 Tm6 C38 133.1(3) . . ?
C17 Tm6 C38 61.8(4) . . ?
C37 Tm6 C38 34.0(3) . . ?
C36 Tm6 C38 59.1(4) . . ?
C16 Tm6 C38 91.6(3) . . ?
C35 Tm6 C38 87.9(3) . . ?
C18 Tm6 C38 68.4(3) . . ?
N1 Tm6 C19 121.2(3) . . ?
C17 Tm6 C19 55.7(3) . . ?
C37 Tm6 C19 68.3(4) . . ?
C36 Tm6 C19 101.5(4) . . ?
C16 Tm6 C19 87.7(3) . . ?
C35 Tm6 C19 112.1(3) . . ?
C18 Tm6 C19 29.3(3) . . ?
C38 Tm6 C19 55.5(3) . . ?
N1 Tm6 C39 121.0(3) . . ?
C17 Tm6 C39 66.4(3) . . ?
C37 Tm6 C39 56.3(3) . . ?
C36 Tm6 C39 86.8(4) . . ?
C16 Tm6 C39 101.9(3) . . ?
C35 Tm6 C39 111.4(3) . . ?
C18 Tm6 C39 54.8(3) . . ?
C38 Tm6 C39 29.2(3) . . ?
C19 Tm6 C39 31.1(3) . . ?
N1 Tm6 C47 107.6(3) . . ?
C17 Tm6 C47 86.8(3) . . ?
C37 Tm6 C47 54.8(3) . . ?
C36 Tm6 C47 29.3(3) . . ?
C16 Tm6 C47 82.2(3) . . ?
C35 Tm6 C47 51.6(3) . . ?
C18 Tm6 C47 116.8(3) . . ?
C38 Tm6 C47 64.4(3) . . ?
C19 Tm6 C47 118.6(3) . . ?
C39 Tm6 C47 93.0(3) . . ?
N1 Tm6 C15 109.2(3) . . ?
C17 Tm6 C15 56.5(3) . . ?
C37 Tm6 C15 87.1(3) . . ?
C36 Tm6 C15 81.7(3) . . ?
C16 Tm6 C15 28.6(3) . . ?
C35 Tm6 C15 52.3(3) . . ?
C18 Tm6 C15 65.2(3) . . ?
C38 Tm6 C15 117.7(3) . . ?
C19 Tm6 C15 93.6(3) . . ?
C39 Tm6 C15 118.7(3) . . ?
C47 Tm6 C15 103.7(3) . . ?
Tm6 N1 Tm4 123.5(3) . . ?
Tm2 N1 Tm1 120.6(3) . . ?
Tm2 N1 Tm3 117.3(3) . . ?
Tm1 N1 Tm3 122.1(3) . . ?
Tm6 N1 Tm5 114.8(3) . . ?
Tm4 N1 Tm5 121.6(3) . . ?
Tm1 N1 Tm5 105.1(3) . . ?
C2 C1 C9 122.2(9) . . ?
C2 C1 C5 106.2(9) . . ?
C9 C1 C5 122.1(10) . . ?
C3 C2 C1 109.9(9) . . ?
C3 C2 C12 121.1(10) . . ?
C1 C2 C12 120.0(10) . . ?
C2 C3 C4 111.0(9) . . ?
C2 C3 C15 122.0(10) . . ?
C4 C3 C15 117.6(9) . . ?
C3 C4 C5 106.5(9) . . ?
C3 C4 C18 127.5(9) . . ?
C5 C4 C18 119.2(9) . . ?
C3 C4 Tm3 98.4(5) . . ?
C5 C4 Tm3 92.6(5) . . ?
C18 C4 Tm3 57.3(4) . . ?
C3 C4 Tm6 86.7(5) . . ?
C5 C4 Tm6 102.1(5) . . ?
C18 C4 Tm6 60.7(4) . . ?
C6 C5 C1 118.5(10) . . ?
C6 C5 C4 123.8(10) . . ?
C1 C5 C4 106.5(9) . . ?
C5 C6 C7 121.5(11) . . ?
C5 C6 C20 115.8(9) . . ?
C7 C6 C20 117.0(10) . . ?
C6 C7 C23 126.0(10) . . ?
C6 C7 C8 121.0(9) . . ?
C23 C7 C8 104.7(9) . . ?
C6 C7 Tm4 106.2(6) . . ?
C23 C7 Tm4 65.7(5) . . ?
C8 C7 Tm4 66.6(5) . . ?
C25 C8 C9 120.9(10) . . ?
C25 C8 C7 111.5(10) . . ?
C9 C8 C7 119.1(9) . . ?
C25 C8 Tm4 62.5(5) . . ?
C9 C8 Tm4 96.5(6) . . ?
C7 C8 Tm4 81.3(5) . . ?
C25 C8 Tm1 56.6(5) . . ?
C9 C8 Tm1 94.4(6) . . ?
C7 C8 Tm1 89.6(5) . . ?
C8 C9 C10 119.0(10) . . ?
C8 C9 C1 117.4(10) . . ?
C10 C9 C1 116.9(9) . . ?
C11 C10 C9 119.0(9) . . ?
C11 C10 C27 110.7(9) . . ?
C9 C10 C27 120.1(10) . . ?
C12 C11 C10 126.4(11) . . ?
C12 C11 C29 118.6(10) . . ?
C10 C11 C29 105.7(9) . . ?
C11 C12 C13 121.7(10) . . ?
C11 C12 C2 115.1(10) . . ?
C13 C12 C2 115.9(9) . . ?
C12 C13 C14 122.5(9) . . ?
C12 C13 C31 120.1(9) . . ?
C14 C13 C31 107.8(8) . . ?
C15 C14 C33 119.8(10) . . ?
C15 C14 C13 121.7(10) . . ?
C33 C14 C13 108.4(9) . . ?
C14 C15 C16 120.7(10) . . ?
C14 C15 C3 116.5(10) . . ?
C16 C15 C3 116.0(9) . . ?
C14 C15 Tm6 103.3(6) . . ?
C16 C15 Tm6 56.2(4) . . ?
C3 C15 Tm6 85.4(5) . . ?
C15 C16 C35 119.4(9) . . ?
C15 C16 C17 124.8(8) . . ?
C35 C16 C17 107.2(8) . . ?
C15 C16 Tm6 95.2(5) . . ?
C35 C16 Tm6 77.6(5) . . ?
C17 C16 Tm6 66.5(5) . . ?
C15 C16 Tm3 95.8(5) . . ?
C35 C16 Tm3 87.0(5) . . ?
C17 C16 Tm3 57.3(4) . . ?
C18 C17 C16 120.8(9) . . ?
C18 C17 C37 121.3(9) . . ?
C16 C17 C37 105.2(8) . . ?
C18 C17 Tm6 84.1(5) . . ?
C16 C17 Tm6 78.0(5) . . ?
C37 C17 Tm6 71.1(5) . . ?
C18 C17 Tm3 70.3(5) . . ?
C16 C17 Tm3 92.5(5) . . ?
C37 C17 Tm3 73.3(5) . . ?
C19 C18 C17 121.5(10) . . ?
C19 C18 C4 114.4(9) . . ?
C17 C18 C4 113.1(9) . . ?
C19 C18 Tm3 71.6(5) . . ?
C17 C18 Tm3 75.6(5) . . ?
C4 C18 Tm3 90.8(5) . . ?
C19 C18 Tm6 86.0(6) . . ?
C17 C18 Tm6 62.8(5) . . ?
C4 C18 Tm6 88.9(5) . . ?
C18 C19 C20 125.3(10) . . ?
C18 C19 C39 118.7(9) . . ?
C20 C19 C39 104.3(9) . . ?
C18 C19 Tm3 74.2(5) . . ?
C20 C19 Tm3 89.5(6) . . ?
C39 C19 Tm3 72.6(5) . . ?
C18 C19 Tm6 64.7(5) . . ?
C20 C19 Tm6 98.6(6) . . ?
C39 C19 Tm6 75.2(5) . . ?
C21 C20 C19 112.6(10) . . ?
C21 C20 C6 117.8(10) . . ?
C19 C20 C6 120.7(10) . . ?
C21 C20 Tm3 86.3(6) . . ?
C19 C20 Tm3 59.4(5) . . ?
C6 C20 Tm3 94.3(6) . . ?
C20 C21 C40 106.8(10) . . ?
C20 C21 C22 123.4(10) . . ?
C40 C21 C22 122.4(9) . . ?
C23 C22 C53 123.2(10) . . ?
C23 C22 C21 117.1(9) . . ?
C53 C22 C21 113.2(9) . . ?
C24 C23 C22 121.7(11) . . ?
C24 C23 C7 112.0(10) . . ?
C22 C23 C7 118.2(10) . . ?
C24 C23 Tm4 62.6(6) . . ?
C22 C23 Tm4 95.3(6) . . ?
C7 C23 Tm4 83.3(6) . . ?
C23 C24 C55 122.0(11) . . ?
C23 C24 C25 107.3(10) . . ?
C55 C24 C25 119.1(10) . . ?
C23 C24 Tm4 84.6(6) . . ?
C55 C24 Tm4 80.0(6) . . ?
C25 C24 Tm4 70.9(5) . . ?
C23 C24 Tm1 96.4(6) . . ?
C55 C24 Tm1 70.5(5) . . ?
C25 C24 Tm1 70.6(5) . . ?
C8 C25 C26 124.7(10) . . ?
C8 C25 C24 104.4(9) . . ?
C26 C25 C24 119.2(10) . . ?
C8 C25 Tm4 84.7(5) . . ?
C26 C25 Tm4 81.1(5) . . ?
C24 C25 Tm4 69.2(5) . . ?
C8 C25 Tm1 95.5(6) . . ?
C26 C25 Tm1 68.9(5) . . ?
C24 C25 Tm1 73.4(5) . . ?
C25 C26 C57 122.0(11) . . ?
C25 C26 C27 113.7(9) . . ?
C57 C26 C27 114.3(10) . . ?
C25 C26 Tm1 77.8(6) . . ?
C57 C26 Tm1 71.2(5) . . ?
C27 C26 Tm1 90.5(5) . . ?
C25 C26 Tm4 65.1(5) . . ?
C57 C26 Tm4 82.8(6) . . ?
C27 C26 Tm4 91.8(5) . . ?
C28 C27 C10 106.5(10) . . ?
C28 C27 C26 125.0(10) . . ?
C10 C27 C26 121.2(10) . . ?
C28 C27 Tm1 92.0(6) . . ?
C10 C27 Tm1 98.5(6) . . ?
C26 C27 Tm1 57.3(5) . . ?
C28 C27 Tm4 100.8(6) . . ?
C10 C27 Tm4 89.2(5) . . ?
C26 C27 Tm4 57.4(5) . . ?
C29 C28 C27 111.6(10) . . ?
C29 C28 C59 119.8(11) . . ?
C27 C28 C59 120.2(10) . . ?
C30 C29 C28 123.8(10) . . ?
C30 C29 C11 120.3(10) . . ?
C28 C29 C11 105.6(10) . . ?
C29 C30 C31 119.4(10) . . ?
C29 C30 C41 116.5(9) . . ?
C31 C30 C41 116.7(10) . . ?
C32 C31 C30 120.1(10) . . ?
C32 C31 C13 110.8(10) . . ?
C30 C31 C13 119.8(10) . . ?
C31 C32 C43 126.6(10) . . ?
C31 C32 C33 104.3(9) . . ?
C43 C32 C33 121.8(9) . . ?
C31 C32 Tm2 99.2(6) . . ?
C43 C32 Tm2 57.4(4) . . ?
C33 C32 Tm2 91.6(5) . . ?
C34 C33 C14 126.0(9) . . ?
C34 C33 C32 115.3(8) . . ?
C14 C33 C32 108.7(8) . . ?
C45 C34 C33 123.0(10) . . ?
C45 C34 C35 116.7(8) . . ?
C33 C34 C35 113.6(8) . . ?
C36 C35 C16 109.3(9) . . ?
C36 C35 C34 123.3(9) . . ?
C16 C35 C34 120.0(8) . . ?
C36 C35 Tm6 69.6(5) . . ?
C16 C35 Tm6 69.5(4) . . ?
C34 C35 Tm6 102.2(5) . . ?
C37 C36 C35 110.8(10) . . ?
C37 C36 C47 123.1(10) . . ?
C35 C36 C47 117.2(10) . . ?
C37 C36 Tm6 67.4(5) . . ?
C35 C36 Tm6 78.3(5) . . ?
C47 C36 Tm6 93.8(6) . . ?
C37 C36 Tm3 58.0(5) . . ?
C35 C36 Tm3 87.2(6) . . ?
C47 C36 Tm3 95.2(6) . . ?
C36 C37 C38 123.0(9) . . ?
C36 C37 C17 107.4(9) . . ?
C38 C37 C17 117.1(9) . . ?
C36 C37 Tm6 79.2(6) . . ?
C38 C37 Tm6 83.4(5) . . ?
C17 C37 Tm6 70.9(5) . . ?
C36 C37 Tm3 94.0(6) . . ?
C38 C37 Tm3 70.3(5) . . ?
C17 C37 Tm3 71.2(5) . . ?
C39 C38 C37 121.4(10) . . ?
C39 C38 C49 114.8(10) . . ?
C37 C38 C49 114.6(9) . . ?
C39 C38 Tm3 72.1(5) . . ?
C37 C38 Tm3 75.1(5) . . ?
C49 C38 Tm3 93.8(6) . . ?
C39 C38 Tm6 86.7(6) . . ?
C37 C38 Tm6 62.6(5) . . ?
C49 C38 Tm6 91.5(5) . . ?
C38 C39 C40 119.7(10) . . ?
C38 C39 C19 119.9(9) . . ?
C40 C39 C19 105.4(9) . . ?
C38 C39 Tm3 74.0(6) . . ?
C40 C39 Tm3 88.3(6) . . ?
C19 C39 Tm3 69.7(5) . . ?
C38 C39 Tm6 64.1(5) . . ?
C40 C39 Tm6 96.8(6) . . ?
C19 C39 Tm6 73.6(5) . . ?
C39 C40 C21 110.7(9) . . ?
C39 C40 C51 126.4(9) . . ?
C21 C40 C51 116.7(9) . . ?
C39 C40 Tm3 60.8(5) . . ?
C21 C40 Tm3 85.3(5) . . ?
C51 C40 Tm3 99.2(5) . . ?
C60 C41 C42 112.1(9) . . ?
C60 C41 C30 118.0(9) . . ?
C42 C41 C30 120.7(9) . . ?
C60 C41 Tm5 79.3(5) . . ?
C42 C41 Tm5 57.3(5) . . ?
C30 C41 Tm5 103.2(5) . . ?
C62 C42 C43 124.6(10) . . ?
C62 C42 C41 103.9(9) . . ?
C43 C42 C41 121.2(10) . . ?
C62 C42 Tm5 62.9(5) . . ?
C43 C42 Tm5 84.3(6) . . ?
C41 C42 Tm5 91.4(6) . . ?
C62 C42 Tm2 75.0(6) . . ?
C43 C42 Tm2 70.6(5) . . ?
C41 C42 Tm2 95.7(6) . . ?
C32 C43 C44 117.0(9) . . ?
C32 C43 C42 114.5(9) . . ?
C44 C43 C42 117.9(8) . . ?
C32 C43 Tm2 92.7(5) . . ?
C44 C43 Tm2 70.2(5) . . ?
C42 C43 Tm2 75.1(5) . . ?
C32 C43 Tm5 100.5(5) . . ?
C44 C43 Tm5 75.6(5) . . ?
C42 C43 Tm5 62.9(5) . . ?
C45 C44 C43 119.5(10) . . ?
C45 C44 C64 109.2(9) . . ?
C43 C44 C64 117.3(9) . . ?
C45 C44 Tm2 86.2(5) . . ?
C43 C44 Tm2 74.7(5) . . ?
C64 C44 Tm2 71.7(5) . . ?
C45 C44 Tm5 96.9(6) . . ?
C43 C44 Tm5 73.1(5) . . ?
C64 C44 Tm5 63.8(5) . . ?
C34 C45 C44 122.8(10) . . ?
C34 C45 C46 120.7(10) . . ?
C44 C45 C46 109.1(9) . . ?
C34 C45 Tm2 96.0(6) . . ?
C44 C45 Tm2 62.0(5) . . ?
C46 C45 Tm2 83.6(5) . . ?
C65 C46 C47 124.4(9) . . ?
C65 C46 C45 108.2(9) . . ?
C47 C46 C45 120.6(10) . . ?
C65 C46 Tm2 67.9(5) . . ?
C47 C46 Tm2 107.8(5) . . ?
C45 C46 Tm2 66.4(5) . . ?
C46 C47 C36 121.0(10) . . ?
C46 C47 C48 117.3(8) . . ?
C36 C47 C48 115.8(10) . . ?
C46 C47 Tm6 102.3(5) . . ?
C36 C47 Tm6 56.9(5) . . ?
C48 C47 Tm6 87.3(5) . . ?
C49 C48 C67 111.1(9) . . ?
C49 C48 C47 121.9(9) . . ?
C67 C48 C47 117.1(8) . . ?
C50 C49 C48 108.1(9) . . ?
C50 C49 C38 123.2(10) . . ?
C48 C49 C38 121.1(9) . . ?
C50 C49 Tm3 94.5(6) . . ?
C48 C49 Tm3 96.5(5) . . ?
C38 C49 Tm3 55.8(5) . . ?
C49 C50 C51 122.1(9) . . ?
C49 C50 C68 107.8(9) . . ?
C51 C50 C68 121.2(10) . . ?
C52 C51 C50 117.3(10) . . ?
C52 C51 C40 122.1(10) . . ?
C50 C51 C40 113.1(8) . . ?
C53 C52 C51 118.1(10) . . ?
C53 C52 C70 109.6(9) . . ?
C51 C52 C70 121.9(10) . . ?
C52 C53 C22 127.2(10) . . ?
C52 C53 C54 107.7(9) . . ?
C22 C53 C54 115.6(9) . . ?
C71 C54 C55 128.1(11) . . ?
C71 C54 C53 104.1(9) . . ?
C55 C54 C53 120.3(9) . . ?
C71 C54 Tm4 102.2(6) . . ?
C55 C54 Tm4 58.0(5) . . ?
C53 C54 Tm4 87.4(5) . . ?
C71 C54 Tm1 94.4(6) . . ?
C55 C54 Tm1 56.8(5) . . ?
C53 C54 Tm1 97.4(5) . . ?
C54 C55 C24 117.1(10) . . ?
C54 C55 C56 115.1(9) . . ?
C24 C55 C56 117.3(10) . . ?
C54 C55 Tm4 92.7(5) . . ?
C24 C55 Tm4 64.7(5) . . ?
C56 C55 Tm4 80.7(5) . . ?
C54 C55 Tm1 94.3(5) . . ?
C24 C55 Tm1 75.9(5) . . ?
C56 C55 Tm1 67.9(5) . . ?
C57 C56 C55 124.5(10) . . ?
C57 C56 C73 106.4(10) . . ?
C55 C56 C73 117.2(9) . . ?
C57 C56 Tm1 72.9(6) . . ?
C55 C56 Tm1 76.7(5) . . ?
C73 C56 Tm1 86.9(5) . . ?
C57 C56 Tm4 77.4(6) . . ?
C55 C56 Tm4 66.2(5) . . ?
C73 C56 Tm4 95.6(5) . . ?
C58 C57 C56 109.5(10) . . ?
C58 C57 C26 116.5(10) . . ?
C56 C57 C26 117.8(10) . . ?
C58 C57 Tm1 85.2(6) . . ?
C56 C57 Tm1 71.8(6) . . ?
C26 C57 Tm1 72.8(5) . . ?
C58 C57 Tm4 94.7(6) . . ?
C56 C57 Tm4 72.0(6) . . ?
C26 C57 Tm4 65.0(5) . . ?
C57 C58 C59 130.7(10) . . ?
C57 C58 C74 109.3(9) . . ?
C59 C58 C74 112.4(9) . . ?
C57 C58 Tm1 62.6(5) . . ?
C59 C58 Tm1 96.0(6) . . ?
C74 C58 Tm1 84.9(5) . . ?
C60 C59 C58 124.6(10) . . ?
C60 C59 C28 115.5(10) . . ?
C58 C59 C28 113.0(10) . . ?
C41 C60 C59 126.0(10) . . ?
C41 C60 C61 105.3(9) . . ?
C59 C60 C61 121.4(10) . . ?
C41 C60 Tm5 72.9(5) . . ?
C59 C60 Tm5 108.7(6) . . ?
C61 C60 Tm5 58.3(5) . . ?
C62 C61 C75 128.9(10) . . ?
C62 C61 C60 106.6(9) . . ?
C75 C61 C60 114.4(9) . . ?
C62 C61 Tm5 59.9(5) . . ?
C75 C61 Tm5 90.1(6) . . ?
C60 C61 Tm5 90.2(6) . . ?
C61 C62 C42 112.0(10) . . ?
C61 C62 C63 117.5(10) . . ?
C42 C62 C63 118.9(9) . . ?
C61 C62 Tm5 85.9(6) . . ?
C42 C62 Tm5 80.8(6) . . ?
C63 C62 Tm5 69.6(5) . . ?
C61 C62 Tm2 96.4(6) . . ?
C42 C62 Tm2 71.9(6) . . ?
C63 C62 Tm2 69.2(5) . . ?
C77 C63 C64 120.8(9) . . ?
C77 C63 C62 114.8(9) . . ?
C64 C63 C62 114.9(10) . . ?
C77 C63 Tm5 85.8(6) . . ?
C64 C63 Tm5 83.5(6) . . ?
C62 C63 Tm5 68.9(5) . . ?
C77 C63 Tm2 93.7(6) . . ?
C64 C63 Tm2 70.1(5) . . ?
C62 C63 Tm2 75.1(5) . . ?
C63 C64 C44 126.0(10) . . ?
C63 C64 C65 116.2(9) . . ?
C44 C64 C65 102.6(9) . . ?
C63 C64 Tm2 75.8(5) . . ?
C44 C64 Tm2 71.5(5) . . ?
C65 C64 Tm2 85.2(5) . . ?
C63 C64 Tm5 61.4(5) . . ?
C44 C64 Tm5 82.8(5) . . ?
C65 C64 Tm5 91.3(5) . . ?
C46 C65 C66 118.3(9) . . ?
C46 C65 C64 110.8(9) . . ?
C66 C65 C64 123.2(9) . . ?
C46 C65 Tm2 83.9(5) . . ?
C66 C65 Tm2 97.2(5) . . ?
C64 C65 Tm2 60.9(4) . . ?
C46 C65 Tm5 95.6(6) . . ?
C66 C65 Tm5 90.4(5) . . ?
C64 C65 Tm5 57.2(4) . . ?
C67 C66 C65 120.3(9) . . ?
C67 C66 C78 115.0(9) . . ?
C65 C66 C78 117.5(9) . . ?
C66 C67 C48 122.3(8) . . ?
C66 C67 C68 123.3(9) . . ?
C48 C67 C68 104.5(8) . . ?
C69 C68 C67 122.9(10) . . ?
C69 C68 C50 118.4(10) . . ?
C67 C68 C50 108.5(9) . . ?
C68 C69 C70 124.2(11) . . ?
C68 C69 C79 115.8(10) . . ?
C70 C69 C79 113.2(9) . . ?
C69 C70 C71 127.0(10) . . ?
C69 C70 C52 116.8(9) . . ?
C71 C70 C52 106.0(9) . . ?
C72 C71 C70 121.4(10) . . ?
C72 C71 C54 117.0(10) . . ?
C70 C71 C54 112.6(10) . . ?
C71 C72 C73 121.7(10) . . ?
C71 C72 C80 115.0(9) . . ?
C73 C72 C80 115.7(9) . . ?
C74 C73 C72 122.7(9) . . ?
C74 C73 C56 108.7(9) . . ?
C72 C73 C56 120.6(9) . . ?
C74 C73 Tm1 83.3(5) . . ?
C72 C73 Tm1 97.4(5) . . ?
C56 C73 Tm1 59.2(5) . . ?
C75 C74 C73 122.4(10) . . ?
C75 C74 C58 124.7(10) . . ?
C73 C74 C58 106.0(9) . . ?
C75 C74 Tm1 109.0(6) . . ?
C73 C74 Tm1 67.8(5) . . ?
C58 C74 Tm1 64.5(5) . . ?
C74 C75 C61 122.2(10) . . ?
C74 C75 C76 117.3(10) . . ?
C61 C75 C76 114.6(9) . . ?
C74 C75 Tm5 109.4(6) . . ?
C61 C75 Tm5 60.1(5) . . ?
C76 C75 Tm5 77.2(5) . . ?
C80 C76 C75 123.1(9) . . ?
C80 C76 C77 107.3(8) . . ?
C75 C76 C77 118.2(8) . . ?
C80 C76 Tm5 106.2(5) . . ?
C75 C76 Tm5 73.7(5) . . ?
C77 C76 Tm5 58.7(4) . . ?
C63 C77 C78 123.1(10) . . ?
C63 C77 C76 125.6(9) . . ?
C78 C77 C76 104.7(9) . . ?
C63 C77 Tm5 60.1(5) . . ?
C78 C77 Tm5 99.0(6) . . ?
C76 C77 Tm5 90.2(5) . . ?
C63 C77 Tm2 57.5(5) . . ?
C78 C77 Tm2 93.0(6) . . ?
C76 C77 Tm2 99.0(5) . . ?
C79 C78 C77 109.0(9) . . ?
C79 C78 C66 122.6(9) . . ?
C77 C78 C66 118.7(10) . . ?
C80 C79 C78 109.2(9) . . ?
C80 C79 C69 120.6(9) . . ?
C78 C79 C69 120.0(9) . . ?
C79 C80 C76 109.9(9) . . ?
C79 C80 C72 122.2(9) . . ?
C76 C80 C72 118.3(9) . . ?
N4 Ni1 N2 176.8(2) . . ?
N4 Ni1 N3 90.0(2) . . ?
N2 Ni1 N3 89.9(2) . . ?
N4 Ni1 N5 90.1(2) . . ?
N2 Ni1 N5 89.8(2) . . ?
N3 Ni1 N5 177.6(2) . . ?
C81 N2 C84 103.5(5) . . ?
C81 N2 Ni1 128.2(4) . . ?
C84 N2 Ni1 128.2(4) . . ?
C86 N3 C89 103.8(5) . . ?
C86 N3 Ni1 128.1(5) . . ?
C89 N3 Ni1 128.1(5) . . ?
C91 N4 C94 103.9(5) . . ?
C91 N4 Ni1 128.1(5) . . ?
C94 N4 Ni1 127.9(5) . . ?
C99 N5 C96 103.8(5) . . ?
C99 N5 Ni1 128.2(5) . . ?
C96 N5 Ni1 128.0(5) . . ?
N2 C81 C100 124.9(6) . . ?
N2 C81 C82 111.9(6) . . ?
C100 C81 C82 123.1(6) . . ?
C83 C82 C81 106.3(6) . . ?
C83 C82 C101 129.3(7) . . ?
C81 C82 C101 124.3(6) . . ?
C82 C83 C84 106.7(6) . . ?
C82 C83 C103 129.1(7) . . ?
C84 C83 C103 124.0(6) . . ?
C85 C84 N2 124.5(6) . . ?
C85 C84 C83 123.9(6) . . ?
N2 C84 C83 111.6(6) . . ?
C86 C85 C84 124.4(6) . . ?
C86 C85 H85 117.8 . . ?
C84 C85 H85 117.8 . . ?
N3 C86 C85 125.0(6) . . ?
N3 C86 C87 111.7(6) . . ?
C85 C86 C87 123.3(6) . . ?
C88 C87 C86 106.5(6) . . ?
C88 C87 C105 129.4(7) . . ?
C86 C87 C105 124.0(6) . . ?
C87 C88 C89 106.1(6) . . ?
C87 C88 C107 129.0(7) . . ?
C89 C88 C107 124.8(7) . . ?
C90 C89 N3 123.8(6) . . ?
C90 C89 C88 124.3(6) . . ?
N3 C89 C88 111.9(6) . . ?
C89 C90 C91 125.0(6) . . ?
C89 C90 H90 117.5 . . ?
C91 C90 H90 117.5 . . ?
N4 C91 C90 124.9(6) . . ?
N4 C91 C92 111.8(6) . . ?
C90 C91 C92 123.2(6) . . ?
C93 C92 C91 106.4(6) . . ?
C93 C92 C109 129.3(7) . . ?
C91 C92 C109 124.1(7) . . ?
C92 C93 C94 106.0(6) . . ?
C92 C93 C111 129.7(7) . . ?
C94 C93 C111 124.2(7) . . ?
C95 C94 N4 124.6(6) . . ?
C95 C94 C93 123.6(6) . . ?
N4 C94 C93 111.7(6) . . ?
C94 C95 C96 125.5(6) . . ?
C94 C95 H95 117.2 . . ?
C96 C95 H95 117.2 . . ?
C95 C96 N5 123.6(6) . . ?
C95 C96 C97 124.4(6) . . ?
N5 C96 C97 111.9(6) . . ?
C98 C97 C96 105.8(6) . . ?
C98 C97 C113 129.4(7) . . ?
C96 C97 C113 124.7(7) . . ?
C97 C98 C99 106.3(6) . . ?
C97 C98 C115 129.1(6) . . ?
C99 C98 C115 124.6(6) . . ?
N5 C99 C100 125.1(6) . . ?
N5 C99 C98 112.2(6) . . ?
C100 C99 C98 122.7(6) . . ?
C81 C100 C99 123.7(6) . . ?
C81 C100 H10 118.1 . . ?
C99 C100 H10 118.1 . . ?
C82 C101 C102 111.4(6) . . ?
C82 C101 H10B 109.4 . . ?
C102 C101 H10B 109.4 . . ?
C82 C101 H10C 109.4 . . ?
C102 C101 H10C 109.4 . . ?
H10B C101 H10C 108.0 . . ?
C101 C102 H10D 109.5 . . ?
C101 C102 H10E 109.5 . . ?
H10D C102 H10E 109.5 . . ?
C101 C102 H10F 109.5 . . ?
H10D C102 H10F 109.5 . . ?
H10E C102 H10F 109.5 . . ?
C83 C103 C104 111.2(6) . . ?
C83 C103 H10G 109.4 . . ?
C104 C103 H10G 109.4 . . ?
C83 C103 H10H 109.4 . . ?
C104 C103 H10H 109.4 . . ?
H10G C103 H10H 108.0 . . ?
C103 C104 H10I 109.5 . . ?
C103 C104 H10J 109.5 . . ?
H10I C104 H10J 109.5 . . ?
C103 C104 H10K 109.5 . . ?
H10I C104 H10K 109.5 . . ?
H10J C104 H10K 109.5 . . ?
C87 C105 C106 112.6(7) . . ?
C87 C105 H10L 109.1 . . ?
C106 C105 H10L 109.1 . . ?
C87 C105 H10M 109.1 . . ?
C106 C105 H10M 109.1 . . ?
H10L C105 H10M 107.8 . . ?
C105 C106 H10N 109.5 . . ?
C105 C106 H10O 109.5 . . ?
H10N C106 H10O 109.5 . . ?
C105 C106 H10P 109.5 . . ?
H10N C106 H10P 109.5 . . ?
H10O C106 H10P 109.5 . . ?
C88 C107 C108 113.9(7) . . ?
C88 C107 H10Q 108.8 . . ?
C108 C107 H10Q 108.8 . . ?
C88 C107 H10R 108.8 . . ?
C108 C107 H10R 108.8 . . ?
H10Q C107 H10R 107.7 . . ?
C107 C108 H10S 109.5 . . ?
C107 C108 H10T 109.5 . . ?
H10S C108 H10T 109.5 . . ?
C107 C108 H10U 109.5 . . ?
H10S C108 H10U 109.5 . . ?
H10T C108 H10U 109.5 . . ?
C92 C109 C110 113.1(6) . . ?
C92 C109 H10V 109.0 . . ?
C110 C109 H10V 109.0 . . ?
C92 C109 H10W 109.0 . . ?
C110 C109 H10W 109.0 . . ?
H10V C109 H10W 107.8 . . ?
C109 C110 H11A 109.5 . . ?
C109 C110 H11B 109.5 . . ?
H11A C110 H11B 109.5 . . ?
C109 C110 H11C 109.5 . . ?
H11A C110 H11C 109.5 . . ?
H11B C110 H11C 109.5 . . ?
C93 C111 C112 112.6(6) . . ?
C93 C111 H11D 109.1 . . ?
C112 C111 H11D 109.1 . . ?
C93 C111 H11E 109.1 . . ?
C112 C111 H11E 109.1 . . ?
H11D C111 H11E 107.8 . . ?
C111 C112 H11F 109.5 . . ?
C111 C112 H11G 109.5 . . ?
H11F C112 H11G 109.5 . . ?
C111 C112 H11H 109.5 . . ?
H11F C112 H11H 109.5 . . ?
H11G C112 H11H 109.5 . . ?
C97 C113 C114 112.8(6) . . ?
C97 C113 H11I 109.0 . . ?
C114 C113 H11I 109.0 . . ?
C97 C113 H11J 109.0 . . ?
C114 C113 H11J 109.0 . . ?
H11I C113 H11J 107.8 . . ?
C113 C114 H11K 109.5 . . ?
C113 C114 H11L 109.5 . . ?
H11K C114 H11L 109.5 . . ?
C113 C114 H11M 109.5 . . ?
H11K C114 H11M 109.5 . . ?
H11L C114 H11M 109.5 . . ?
C98 C115 C116 112.7(7) . . ?
C98 C115 H11N 109.0 . . ?
C116 C115 H11N 109.0 . . ?
C98 C115 H11O 109.0 . . ?
C116 C115 H11O 109.0 . . ?
H11N C115 H11O 107.8 . . ?
C115 C116 H11P 109.5 . . ?
C115 C116 H11Q 109.5 . . ?
H11P C116 H11Q 109.5 . . ?
C115 C116 H11R 109.5 . . ?
H11P C116 H11R 109.5 . . ?
H11Q C116 H11R 109.5 . . ?
C122 C117 C118 120.1(8) . . ?
C122 C117 H117 119.9 . . ?
C118 C117 H117 119.9 . . ?
C119 C118 C117 120.2(7) . . ?
C119 C118 H118 119.9 . . ?
C117 C118 H118 119.9 . . ?
C118 C119 C120 118.6(8) . . ?
C118 C119 H119 120.7 . . ?
C120 C119 H119 120.7 . . ?
C121 C120 C119 121.9(8) . . ?
C121 C120 H120 119.1 . . ?
C119 C120 H120 119.1 . . ?
C120 C121 C122 119.1(8) . . ?
C120 C121 H121 120.4 . . ?
C122 C121 H121 120.4 . . ?
C117 C122 C121 120.0(8) . . ?
C117 C122 H122 120.0 . . ?
C121 C122 H122 120.0 . . ?
C128 C123 C124 118.6(11) . . ?
C128 C123 H123 120.7 . . ?
C124 C123 H123 120.7 . . ?
C125 C124 C123 119.9(11) . . ?
C125 C124 H124 120.1 . . ?
C123 C124 H124 120.1 . . ?
C126 C125 C124 121.1(10) . . ?
C126 C125 H125 119.5 . . ?
C124 C125 H125 119.5 . . ?
C125 C126 C127 119.9(12) . . ?
C125 C126 H126 120.0 . . ?
C127 C126 H126 120.0 . . ?
C128 C127 C126 118.1(11) . . ?
C128 C127 H127 120.9 . . ?
C126 C127 H127 120.9 . . ?
C127 C128 C123 122.2(10) . . ?
C127 C128 H128 118.9 . . ?
C123 C128 H128 118.9 . . ?

loop_
_geom_bond_atom_site_label_1
_geom_bond_atom_site_label_2
_geom_bond_distance
_geom_bond_site_symmetry_2
_geom_bond_publ_flag
Tm1 N1 2.032(6) . ?
Tm1 C56 2.349(10) . ?
Tm1 C57 2.363(10) . ?
Tm1 C26 2.384(9) . ?
Tm1 C55 2.468(8) . ?
Tm1 C25 2.499(9) . ?
Tm1 C24 2.539(10) . ?
Tm1 C58 2.653(9) . ?
Tm1 C73 2.730(9) . ?
Tm1 C27 2.834(10) . ?
Tm1 C74 2.928(9) . ?
Tm1 C54 2.942(10) . ?
Tm2 N1 2.020(6) . ?
Tm2 C44 2.370(9) . ?
Tm2 C64 2.371(9) . ?
Tm2 C43 2.429(8) . ?
Tm2 C63 2.444(9) . ?
Tm2 C42 2.489(11) . ?
Tm2 C62 2.528(9) . ?
Tm2 C45 2.677(9) . ?
Tm2 C65 2.705(9) . ?
Tm2 C32 2.879(9) . ?
Tm2 C77 2.893(9) . ?
Tm2 C46 2.903(9) . ?
Tm3 N1 2.058(6) . ?
Tm3 C19 2.357(9) . ?
Tm3 C18 2.390(9) . ?
Tm3 C39 2.397(10) . ?
Tm3 C38 2.422(9) . ?
Tm3 C17 2.458(9) . ?
Tm3 C37 2.487(8) . ?
Tm3 C20 2.738(10) . ?
Tm3 C40 2.745(8) . ?
Tm3 C4 2.838(8) . ?
Tm3 C16 2.916(7) . ?
Tm3 C49 2.924(9) . ?
Tm4 N1 2.016(6) . ?
Tm4 C24 2.266(10) . ?
Tm4 C25 2.290(9) . ?
Tm4 C55 2.467(9) . ?
Tm4 C26 2.494(10) . ?
Tm4 C23 2.540(10) . ?
Tm4 C8 2.571(10) . ?
Tm4 C56 2.662(10) . ?
Tm4 C57 2.731(10) . ?
Tm4 C7 2.769(9) . ?
Tm4 C54 2.907(10) . ?
Tm4 C27 2.958(10) . ?
Tm5 N1 2.128(6) . ?
Tm5 C62 2.151(10) . ?
Tm5 C63 2.160(10) . ?
Tm5 C42 2.386(11) . ?
Tm5 C64 2.443(9) . ?
Tm5 C61 2.480(9) . ?
Tm5 C77 2.484(10) . ?
Tm5 C43 2.667(8) . ?
Tm5 C44 2.701(9) . ?
Tm5 C41 2.835(9) . ?
Tm5 C75 2.861(10) . ?
Tm5 C65 2.905(9) . ?
Tm6 N1 1.993(6) . ?
Tm6 C17 2.312(9) . ?
Tm6 C37 2.315(9) . ?
Tm6 C36 2.463(10) . ?
Tm6 C16 2.467(8) . ?
Tm6 C35 2.572(8) . ?
Tm6 C18 2.586(9) . ?
Tm6 C38 2.591(9) . ?
Tm6 C19 2.853(10) . ?
Tm6 C39 2.875(10) . ?
Tm6 C47 2.935(9) . ?
Tm6 C15 2.957(9) . ?
C1 C2 1.419(15) . ?
C1 C9 1.425(15) . ?
C1 C5 1.473(15) . ?
C2 C3 1.380(15) . ?
C2 C12 1.463(15) . ?
C3 C4 1.398(14) . ?
C3 C15 1.489(14) . ?
C4 C5 1.476(14) . ?
C4 C18 1.497(14) . ?
C5 C6 1.370(15) . ?
C6 C7 1.372(14) . ?
C6 C20 1.474(15) . ?
C7 C23 1.437(15) . ?
C7 C8 1.490(15) . ?
C8 C25 1.398(15) . ?
C8 C9 1.410(15) . ?
C9 C10 1.417(14) . ?
C10 C11 1.416(14) . ?
C10 C27 1.426(14) . ?
C11 C12 1.355(15) . ?
C11 C29 1.520(16) . ?
C12 C13 1.423(13) . ?
C13 C14 1.438(14) . ?
C13 C31 1.439(14) . ?
C14 C15 1.377(15) . ?
C14 C33 1.394(13) . ?
C15 C16 1.420(13) . ?
C16 C35 1.429(12) . ?
C16 C17 1.464(13) . ?
C17 C18 1.421(13) . ?
C17 C37 1.505(14) . ?
C18 C19 1.398(14) . ?
C19 C20 1.415(15) . ?
C19 C39 1.537(15) . ?
C20 C21 1.390(15) . ?
C21 C40 1.429(14) . ?
C21 C22 1.497(15) . ?
C22 C23 1.387(14) . ?
C22 C53 1.388(14) . ?
C23 C24 1.379(17) . ?
C24 C55 1.448(15) . ?
C24 C25 1.557(16) . ?
C25 C26 1.403(15) . ?
C26 C57 1.469(15) . ?
C26 C27 1.512(17) . ?
C27 C28 1.420(16) . ?
C28 C29 1.402(16) . ?
C28 C59 1.456(15) . ?
C29 C30 1.383(16) . ?
C30 C31 1.438(14) . ?
C30 C41 1.482(14) . ?
C31 C32 1.405(15) . ?
C32 C43 1.435(14) . ?
C32 C33 1.530(15) . ?
C33 C34 1.381(12) . ?
C34 C45 1.378(13) . ?
C34 C35 1.528(14) . ?
C35 C36 1.396(15) . ?
C36 C37 1.378(15) . ?
C36 C47 1.439(14) . ?
C37 C38 1.460(14) . ?
C38 C39 1.405(14) . ?
C38 C49 1.484(14) . ?
C39 C40 1.413(14) . ?
C40 C51 1.439(13) . ?
C41 C60 1.383(14) . ?
C41 C42 1.474(15) . ?
C42 C62 1.429(15) . ?
C42 C43 1.453(13) . ?
C43 C44 1.446(13) . ?
C44 C45 1.413(15) . ?
C44 C64 1.496(15) . ?
C45 C46 1.461(14) . ?
C46 C65 1.377(15) . ?
C46 C47 1.430(15) . ?
C47 C48 1.455(14) . ?
C48 C49 1.421(14) . ?
C48 C67 1.440(12) . ?
C49 C50 1.400(15) . ?
C50 C51 1.424(15) . ?
C50 C68 1.467(14) . ?
C51 C52 1.398(14) . ?
C52 C53 1.373(15) . ?
C52 C70 1.490(15) . ?
C53 C54 1.553(16) . ?
C54 C71 1.413(15) . ?
C54 C55 1.426(14) . ?
C55 C56 1.472(15) . ?
C56 C57 1.426(16) . ?
C56 C73 1.523(15) . ?
C57 C58 1.421(15) . ?
C58 C59 1.428(15) . ?
C58 C74 1.498(14) . ?
C59 C60 1.385(15) . ?
C60 C61 1.522(15) . ?
C61 C62 1.396(14) . ?
C61 C75 1.421(15) . ?
C62 C63 1.526(15) . ?
C63 C77 1.396(15) . ?
C63 C64 1.411(14) . ?
C64 C65 1.518(15) . ?
C65 C66 1.405(14) . ?
C66 C67 1.400(12) . ?
C66 C78 1.456(14) . ?
C67 C68 1.459(13) . ?
C68 C69 1.362(14) . ?
C69 C70 1.383(14) . ?
C69 C79 1.513(15) . ?
C70 C71 1.407(14) . ?
C71 C72 1.387(15) . ?
C72 C73 1.424(14) . ?
C72 C80 1.516(14) . ?
C73 C74 1.423(15) . ?
C74 C75 1.380(14) . ?
C75 C76 1.449(14) . ?
C76 C80 1.419(13) . ?
C76 C77 1.501(14) . ?
C77 C78 1.451(14) . ?
C78 C79 1.424(15) . ?
C79 C80 1.387(14) . ?
Ni1 N4 1.955(5) . ?
Ni1 N2 1.955(5) . ?
Ni1 N3 1.970(6) . ?
Ni1 N5 1.970(6) . ?
N2 C81 1.376(8) . ?
N2 C84 1.383(8) . ?
N3 C86 1.368(9) . ?
N3 C89 1.385(9) . ?
N4 C91 1.372(9) . ?
N4 C94 1.377(9) . ?
N5 C99 1.362(8) . ?
N5 C96 1.384(8) . ?
C81 C100 1.384(9) . ?
C81 C82 1.443(9) . ?
C82 C83 1.349(10) . ?
C82 C101 1.498(10) . ?
C83 C84 1.439(9) . ?
C83 C103 1.499(10) . ?
C84 C85 1.381(10) . ?
C85 C86 1.378(9) . ?
C85 H85 0.9500 . ?
C86 C87 1.448(9) . ?
C87 C88 1.355(10) . ?
C87 C105 1.504(9) . ?
C88 C89 1.438(9) . ?
C88 C107 1.502(10) . ?
C89 C90 1.378(10) . ?
C90 C91 1.379(10) . ?
C90 H90 0.9500 . ?
C91 C92 1.451(10) . ?
C92 C93 1.352(10) . ?
C92 C109 1.497(10) . ?
C93 C94 1.454(9) . ?
C93 C111 1.494(10) . ?
C94 C95 1.373(10) . ?
C95 C96 1.377(10) . ?
C95 H95 0.9500 . ?
C96 C97 1.438(9) . ?
C97 C98 1.363(10) . ?
C97 C113 1.489(10) . ?
C98 C99 1.442(9) . ?
C98 C115 1.502(10) . ?
C99 C100 1.388(9) . ?
C100 H10 0.9500 . ?
C101 C102 1.534(10) . ?
C101 H10B 0.9900 . ?
C101 H10C 0.9900 . ?
C102 H10D 0.9800 . ?
C102 H10E 0.9800 . ?
C102 H10F 0.9800 . ?
C103 C104 1.534(10) . ?
C103 H10G 0.9900 . ?
C103 H10H 0.9900 . ?
C104 H10I 0.9800 . ?
C104 H10J 0.9800 . ?
C104 H10K 0.9800 . ?
C105 C106 1.547(11) . ?
C105 H10L 0.9900 . ?
C105 H10M 0.9900 . ?
C106 H10N 0.9800 . ?
C106 H10O 0.9800 . ?
C106 H10P 0.9800 . ?
C107 C108 1.520(12) . ?
C107 H10Q 0.9900 . ?
C107 H10R 0.9900 . ?
C108 H10S 0.9800 . ?
C108 H10T 0.9800 . ?
C108 H10U 0.9800 . ?
C109 C110 1.526(11) . ?
C109 H10V 0.9900 . ?
C109 H10W 0.9900 . ?
C110 H11A 0.9800 . ?
C110 H11B 0.9800 . ?
C110 H11C 0.9800 . ?
C111 C112 1.527(11) . ?
C111 H11D 0.9900 . ?
C111 H11E 0.9900 . ?
C112 H11F 0.9800 . ?
C112 H11G 0.9800 . ?
C112 H11H 0.9800 . ?
C113 C114 1.540(12) . ?
C113 H11I 0.9900 . ?
C113 H11J 0.9900 . ?
C114 H11K 0.9800 . ?
C114 H11L 0.9800 . ?
C114 H11M 0.9800 . ?
C115 C116 1.539(11) . ?
C115 H11N 0.9900 . ?
C115 H11O 0.9900 . ?
C116 H11P 0.9800 . ?
C116 H11Q 0.9800 . ?
C116 H11R 0.9800 . ?
C117 C122 1.381(12) . ?
C117 C118 1.390(11) . ?
C117 H117 0.9500 . ?
C118 C119 1.387(11) . ?
C118 H118 0.9500 . ?
C119 C120 1.387(12) . ?
C119 H119 0.9500 . ?
C120 C121 1.371(13) . ?
C120 H120 0.9500 . ?
C121 C122 1.391(13) . ?
C121 H121 0.9500 . ?
C122 H122 0.9500 . ?
C123 C128 1.373(16) . ?
C123 C124 1.382(14) . ?
C123 H123 0.9500 . ?
C124 C125 1.377(18) . ?
C124 H124 0.9500 . ?
C125 C126 1.357(18) . ?
C125 H125 0.9500 . ?
C126 C127 1.401(14) . ?
C126 H126 0.9500 . ?
C127 C128 1.371(16) . ?
C127 H127 0.9500 . ?
C128 H128 0.9500 . ?
